data_4336899
loop_
_publ_author_name
'Eufemio Moreno Pineda'
'Floriana Tuna'
'Yan-Zhen Zheng'
'Richard E. P. Winpenny'
'Eric J. L. McInnes'

_publ_contact_author_address
;
School of Chemistry and Photon Science Institute, The University of Manchester,
Oxford Road, Manchester M13 9PL, .
UK
;
_publ_contact_author_name 'Richard E. P. Winpenny'
_publ_section_title
;
 Wells-Dawson Cages as Molecular Refrigerants
;
_journal_name_full 'Inorganic Chemistry'
_journal_page_first 13702
_journal_page_last 13707
_journal_paper_doi 10.1021/ic402296t
_journal_volume 52
_journal_year 2013
_chemical_formula_moiety '2(C60 H115 Gd3 Ni3 O28 P3)'
_chemical_formula_sum 'C120 H230 Gd6 Ni6 O56 P6'
_chemical_formula_weight 4050.61
_space_group_crystal_system triclinic
_space_group_IT_number 2
_space_group_name_Hall '-P 1'
_space_group_name_H-M_alt 'P -1'
_symmetry_space_group_name_Hall '-P 1'
_symmetry_space_group_name_H-M 'P -1'
_atom_sites_solution_hydrogens geom
_atom_sites_solution_primary iterative
_audit_creation_date 2013-08-30
_audit_creation_method
;
  Olex2 1.2
  (compiled 2013.04.25 svn.r2679, GUI svn.r4466)
;
_audit_update_record
;
2013-09-01 # Formatted by publCIF

;
_cell_angle_alpha 84.2046(17)
_cell_angle_beta 89.3037(18)
_cell_angle_gamma 89.3726(18)
_cell_formula_units_Z 2
_cell_length_a 16.5791(4)
_cell_length_b 20.5132(4)
_cell_length_c 25.5694(5)
_cell_measurement_reflns_used 35247
_cell_measurement_temperature 100.15
_cell_measurement_theta_max 28.7590
_cell_measurement_theta_min 1.8710
_cell_volume 8650.4(3)
_computing_cell_refinement
;
CrysAlisPro, Agilent Technologies,
Version 1.171.36.28 (release 01-02-2013 CrysAlis171 .NET)
(compiled Feb  1 2013,16:14:44)
;
_computing_data_collection
;
CrysAlisPro, Agilent Technologies,
Version 1.171.36.28 (release 01-02-2013 CrysAlis171 .NET)
(compiled Feb  1 2013,16:14:44)
;
_computing_data_reduction
;
CrysAlisPro, Agilent Technologies,
Version 1.171.36.28 (release 01-02-2013 CrysAlis171 .NET)
(compiled Feb  1 2013,16:14:44)
;
_computing_molecular_graphics
;
O. V. Dolomanov, L. J. Bourhis, R. J. Gildea, J. A. K. Howard and H. Puschmann,
OLEX2: a complete structure solution, refinement and analysis program.
J. Appl. Cryst. (2009). 42, 339-341.
;
_computing_publication_material
;
O. V. Dolomanov, L. J. Bourhis, R. J. Gildea, J. A. K. Howard and H. Puschmann,
OLEX2: a complete structure solution, refinement and analysis program.
J. Appl. Cryst. (2009). 42, 339-341.
;
_computing_structure_refinement
;
SHELXL, G.M. Sheldrick, Acta Cryst.
(2008). A64, 112-122
;
_computing_structure_solution
;
olex2.solve (L.J. Bourhis, O.V. Dolomanov, R.J. Gildea, J.A.K. Howard,
H. Puschmann, in preparation, 2011)
;
_diffrn_ambient_temperature 100.15
_diffrn_measured_fraction_theta_full 0.9846
_diffrn_measured_fraction_theta_max 0.8856
_diffrn_measurement_details
;
  1 omega    2.20  182.15   0.2999   20.0000
omega____ theta____ kappa____ phi______ frames
    -       28.0000   73.8966  -25.8022 600

  2 omega    2.20  182.15   0.2999   20.0000
omega____ theta____ kappa____ phi______ frames
    -       28.0000   73.8966   94.1986 600

  3 omega    2.20  182.15   0.2999   20.0000
omega____ theta____ kappa____ phi______ frames
    -       28.0000   73.8966  214.1966 600
;
_diffrn_measurement_device_type 'Saxi-CrysAlisPro-abstract goniometer imported SAXI images'
_diffrn_measurement_method '\w scans'
_diffrn_orient_matrix_UB_11 0.0082297000
_diffrn_orient_matrix_UB_12 -0.0093535000
_diffrn_orient_matrix_UB_13 -0.0254994000
_diffrn_orient_matrix_UB_21 0.0054504000
_diffrn_orient_matrix_UB_22 -0.0329650000
_diffrn_orient_matrix_UB_23 0.0107843000
_diffrn_orient_matrix_UB_31 -0.0416344000
_diffrn_orient_matrix_UB_32 -0.0058151000
_diffrn_orient_matrix_UB_33 -0.0033086000
_diffrn_radiation_monochromator graphite
_diffrn_radiation_type 'Mo K\a'
_diffrn_radiation_wavelength 0.7107
_diffrn_reflns_av_R_equivalents 0.0616
_diffrn_reflns_av_unetI/netI 0.0932
_diffrn_reflns_Laue_measured_fraction_full 0.989
_diffrn_reflns_Laue_measured_fraction_max 0.983
_diffrn_reflns_limit_h_max 20
_diffrn_reflns_limit_h_min -20
_diffrn_reflns_limit_k_max 25
_diffrn_reflns_limit_k_min -25
_diffrn_reflns_limit_l_max 31
_diffrn_reflns_limit_l_min -31
_diffrn_reflns_number 69025
_diffrn_reflns_point_group_measured_fraction_full 0.989
_diffrn_reflns_point_group_measured_fraction_max 0.983
_diffrn_reflns_theta_full 25.242
_diffrn_reflns_theta_max 26.372
_diffrn_reflns_theta_min 2.546
_diffrn_source 'Enhance (Mo) x-ray Source'
_exptl_absorpt_coefficient_mu 3.029
_exptl_absorpt_correction_T_max 1.00000
_exptl_absorpt_correction_T_min 0.58073
_exptl_absorpt_correction_type multi-scan
_exptl_absorpt_process_details
;
CrysAlisPro, Agilent Technologies,
Version 1.171.36.28 (release 01-02-2013 CrysAlis171 .NET)
(compiled Feb  1 2013,16:14:44)
empirical absorption correction using spherical harmonics,
 implemented in SCALE3 ABSPACK scaling algorithm.
;
_exptl_crystal_colour 'clear yellow'
_exptl_crystal_colour_lustre clear
_exptl_crystal_colour_primary yellow
_exptl_crystal_density_diffrn 1.555
_exptl_crystal_description plate
_exptl_crystal_F_000 4080
_exptl_crystal_size_max 0.05
_exptl_crystal_size_mid 0.05
_exptl_crystal_size_min 0.02
_refine_diff_density_max 2.856
_refine_diff_density_min -2.588
_refine_diff_density_rms 0.228
_refine_ls_extinction_method none
_refine_ls_goodness_of_fit_ref 1.052
_refine_ls_hydrogen_treatment constr
_refine_ls_matrix_type full
_refine_ls_number_parameters 1379
_refine_ls_number_reflns 34774
_refine_ls_number_restraints 77
_refine_ls_restrained_S_all 1.054
_refine_ls_R_factor_all 0.1263
_refine_ls_R_factor_gt 0.0841
_refine_ls_shift/su_max 0.001
_refine_ls_shift/su_mean 0.000
_refine_ls_structure_factor_coef Fsqd
_refine_ls_weighting_details 'w=1/[\s^2^(Fo^2^)+(0.0668P)^2^+182.4700P] where P=(Fo^2^+2Fc^2^)/3'
_refine_ls_weighting_scheme calc
_refine_ls_wR_factor_gt 0.1822
_refine_ls_wR_factor_ref 0.2004
_reflns_Friedel_coverage 0.000
_reflns_number_gt 24369
_reflns_number_total 34774
_reflns_threshold_expression 'I > 2\s(I)'
_cod_data_source_file ic402296t_si_002.cif
_cod_data_source_block Ni6Gd6P6_hexyl
_cod_database_code 4336899

loop_
_space_group_symop_operation_xyz
'x, y, z'
'-x, -y, -z'

loop_
_atom_site_label
_atom_site_type_symbol
_atom_site_fract_x
_atom_site_fract_y
_atom_site_fract_z
_atom_site_U_iso_or_equiv
_atom_site_adp_type
_atom_site_occupancy
_atom_site_symmetry_multiplicity
_atom_site_calc_flag
_atom_site_refinement_flags_posn
_atom_site_refinement_flags_adp
_atom_site_refinement_flags_occupancy
_atom_site_disorder_assembly
_atom_site_disorder_group
Gd1 Gd -0.62733(4) 1.14613(3) 0.94503(2) 0.02568(14) Uani 1 1 d . . . . .
Gd1B Gd 0.03163(3) 0.66868(3) 0.43059(2) 0.02054(13) Uani 1 1 d . . . . .
Gd2 Gd -0.71908(4) 0.91644(3) 0.98022(2) 0.02680(14) Uani 1 1 d . . . . .
Gd2B Gd 0.22781(3) 0.48397(3) 0.43627(2) 0.02017(13) Uani 1 1 d . . . . .
Gd3A Gd -0.44848(3) 1.07569(3) 0.86480(2) 0.02273(13) Uani 1 1 d . . . . .
Gd3B Gd 0.12846(3) 0.44983(3) 0.61929(2) 0.02024(13) Uani 1 1 d . . . . .
Ni1 Ni -0.40716(10) 0.80591(7) 0.93050(6) 0.0286(4) Uani 1 1 d . . . . .
Ni1B Ni -0.13246(9) 0.62668(7) 0.62137(6) 0.0217(3) Uani 1 1 d . . . . .
Ni2A Ni -0.60668(10) 0.83461(8) 0.90334(6) 0.0294(4) Uani 1 1 d . . . . .
Ni2B Ni 0.06924(9) 0.60441(7) 0.65005(6) 0.0220(3) Uani 1 1 d . . . . .
Ni3A Ni -0.44707(9) 0.91365(7) 0.83688(6) 0.0253(3) Uani 1 1 d . . . . .
Ni3B Ni 0.02365(9) 0.71281(7) 0.55821(6) 0.0225(3) Uani 1 1 d . . . . .
P1A P -0.54502(19) 0.81296(14) 1.02651(12) 0.0257(7) Uani 1 1 d . . . . .
P1B P 0.05114(18) 0.52473(14) 0.35217(11) 0.0218(6) Uani 1 1 d . . . . .
P2A P -0.61008(18) 1.00055(15) 0.86857(12) 0.0243(6) Uani 1 1 d . . . . .
P2B P 0.13260(18) 0.34034(14) 0.50884(12) 0.0216(6) Uani 1 1 d . . . . .
P3A P -0.33332(18) 0.95598(15) 0.93619(12) 0.0233(6) Uani 1 1 d . . . . .
P3B P 0.15377(17) 0.59229(14) 0.53171(11) 0.0196(6) Uani 1 1 d . . . . .
O1 O -0.0186(4) 0.6301(3) 0.5984(3) 0.0194(16) Uani 1 1 d . . . . .
O1A O -0.3604(5) 0.8363(4) 0.8536(3) 0.0310(19) Uani 1 1 d . . . . .
O1B O 0.1061(5) 0.7019(4) 0.6232(3) 0.0255(18) Uani 1 1 d . . . . .
O1OH O -0.4954(5) 0.8675(4) 0.9027(3) 0.0227(17) Uani 1 1 d . . . . .
O1PA O -0.4638(5) 0.7922(4) 1.0035(3) 0.0290(19) Uani 1 1 d . . . . .
O1PB O 0.0178(5) 0.5717(4) 0.3903(3) 0.0263(18) Uani 1 1 d . . . . .
O2A O -0.3172(10) 0.8235(7) 0.7665(5) 0.090(4) Uani 1 1 d . . . . .
H2A H -0.2980 0.8614 0.7633 0.135 Uiso 1 1 calc R U . . .
O2B O 0.1575(10) 0.7260(7) 0.7001(5) 0.085(4) Uani 1 1 d . . . . .
H2BA H 0.1592 0.6849 0.7049 0.127 Uiso 1 1 calc R U . . .
O2PA O -0.6022(5) 0.8490(4) 0.9864(3) 0.0285(19) Uani 1 1 d . . . . .
O2PB O -0.0243(4) 0.4895(4) 0.3358(3) 0.0217(17) Uani 1 1 d . . . . .
O3A O -0.4549(6) 0.7268(4) 0.9029(4) 0.044(2) Uani 1 1 d . . . . .
O3B O -0.0456(5) 0.7732(4) 0.5983(3) 0.032(2) Uani 1 1 d . . . . .
O3PA O -0.5206(5) 0.8573(4) 1.0687(3) 0.0265(18) Uani 1 1 d . . . . .
O3PB O 0.1174(5) 0.4798(4) 0.3773(3) 0.0227(17) Uani 1 1 d . . . . .
O4A O -0.5875(6) 0.7369(4) 0.9174(4) 0.043(2) Uani 1 1 d . . . . .
O4B O -0.1643(5) 0.7217(4) 0.6111(3) 0.0308(19) Uani 1 1 d . . . . .
O4PA O -0.5334(5) 0.9883(4) 0.8368(3) 0.0235(17) Uani 1 1 d . . . . .
O4PB O 0.1061(5) 0.3782(4) 0.5551(3) 0.0251(18) Uani 1 1 d . . . . .
O5A O -0.6238(5) 0.8305(4) 0.8264(3) 0.036(2) Uani 1 1 d . . . . .
O5B O -0.1215(5) 0.6261(4) 0.6993(3) 0.0294(19) Uani 1 1 d . . . . .
O5PA O -0.5855(5) 1.0533(4) 0.9040(3) 0.0248(17) Uani 1 1 d . . . . .
O5PB O 0.0600(4) 0.2965(4) 0.5009(3) 0.0221(17) Uani 1 1 d . . . . .
O6A O -0.5043(5) 0.8579(5) 0.7890(3) 0.037(2) Uani 1 1 d . . . . .
O6B O 0.0124(5) 0.6386(4) 0.7116(3) 0.0269(18) Uani 1 1 d . . . . .
O6PA O -0.6434(5) 0.9402(4) 0.9017(3) 0.0249(17) Uani 1 1 d . . . . .
O6PB O 0.1546(4) 0.3866(4) 0.4607(3) 0.0218(17) Uani 1 1 d . . . . .
O7A O -0.3099(6) 0.7478(4) 0.9524(4) 0.042(2) Uani 1 1 d . . . . .
O7B O 0.0753(5) 0.7936(4) 0.5206(3) 0.0306(19) Uani 1 1 d . . . . .
O7PA O -0.3582(5) 0.8892(4) 0.9649(3) 0.0276(19) Uani 1 1 d . . . . .
O7PB O 0.1311(5) 0.5617(4) 0.5876(3) 0.0226(17) Uani 1 1 d . . . . .
O8A O -0.7058(6) 1.2350(4) 0.9627(4) 0.041(2) Uani 1 1 d . . . . .
O8B O 0.0701(5) 0.7746(4) 0.4358(3) 0.033(2) Uani 1 1 d . . . . .
O8PA O -0.3422(5) 1.0090(4) 0.9731(3) 0.0311(19) Uani 1 1 d . . . . .
O8PB O 0.1547(5) 0.5394(4) 0.4945(3) 0.0282(19) Uani 1 1 d . . . . .
O9A O -0.7291(5) 0.8254(4) 0.9250(4) 0.039(2) Uani 1 1 d . . . . .
O9B O 0.1624(5) 0.5871(4) 0.7006(3) 0.0278(18) Uani 1 1 d . . . . .
O9PA O -0.3855(5) 0.9733(4) 0.8874(3) 0.0254(18) Uani 1 1 d . . . . .
O9PB O 0.0929(5) 0.6467(4) 0.5132(3) 0.0216(16) Uani 1 1 d . . . . .
O10A O -0.8408(6) 0.8595(6) 0.9602(5) 0.068(4) Uani 1 1 d . . . . .
O10B O 0.1979(5) 0.4838(4) 0.6888(3) 0.0302(19) Uani 1 1 d . . . . .
O11A O -0.3919(5) 0.9554(4) 0.7710(3) 0.032(2) Uani 1 1 d . . . . .
O11B O 0.2559(5) 0.5855(4) 0.3946(4) 0.038(2) Uani 1 1 d . . . . .
O12A O -0.3984(6) 1.0620(4) 0.7824(3) 0.038(2) Uani 1 1 d . . . . .
O12B O 0.1580(5) 0.6602(4) 0.3950(3) 0.033(2) Uani 1 1 d . . . . .
O13A O -0.3262(5) 1.1251(4) 0.8724(4) 0.037(2) Uani 1 1 d . . . . .
O13B O 0.3090(5) 0.4568(4) 0.5073(3) 0.033(2) Uani 1 1 d . . . . .
O14A O -0.2440(6) 1.1337(4) 0.9387(4) 0.041(2) Uani 1 1 d . . . . .
O14B O 0.2580(5) 0.4385(4) 0.5879(4) 0.035(2) Uani 1 1 d . . . . .
O15A O -0.8029(5) 1.0022(5) 0.9526(4) 0.042(2) Uani 1 1 d . . . . .
O15B O -0.0252(5) 0.7133(4) 0.3531(3) 0.033(2) Uani 1 1 d . . . . .
O16A O -0.7526(5) 1.1020(5) 0.9356(3) 0.039(2) Uani 1 1 d . . . . .
O16B O 0.1149(5) 0.3559(4) 0.6763(3) 0.0280(19) Uani 1 1 d . . . . .
O17A O -0.5192(5) 1.1574(4) 0.8165(3) 0.034(2) Uani 1 1 d . . . . .
O17B O 0.3537(6) 0.4640(6) 0.3899(5) 0.074(4) Uani 1 1 d . . . . .
O18A O -0.6203(5) 1.2004(4) 0.8613(3) 0.033(2) Uani 1 1 d . . . . .
O18B O 0.2531(5) 0.4030(4) 0.3734(3) 0.0279(19) Uani 1 1 d . . . . .
C1 C -0.2313(14) 0.9536(12) 0.9162(9) 0.0968(12) Uani 1 1 d . . . . .
H1A H -0.2132 0.9997 0.9114 0.116 Uiso 1 1 calc R U . . .
H1B H -0.2013 0.9322 0.9466 0.116 Uiso 1 1 calc R U . . .
C1A C -0.3265(9) 0.8011(6) 0.8212(6) 0.041(4) Uani 1 1 d . . . . .
C1B C 0.1291(8) 0.7447(7) 0.6518(5) 0.036(3) Uani 1 1 d . . . . .
C1PA C -0.5960(15) 0.7410(12) 1.0546(9) 0.0968(12) Uani 1 1 d . . . . .
H1PA H -0.6452 0.7546 1.0731 0.116 Uiso 1 1 calc R U . . .
H1PB H -0.6132 0.7156 1.0258 0.116 Uiso 1 1 calc R U . . .
C1PB C 0.0918(15) 0.5711(12) 0.2942(9) 0.0968(12) Uani 1 1 d . . . . .
H1PC H 0.0784 0.6180 0.2962 0.116 Uiso 1 1 calc R U . . .
H1PD H 0.1513 0.5668 0.2949 0.116 Uiso 1 1 calc R U . . .
C2 C -0.7627(15) 1.0027(12) 0.6857(9) 0.0968(12) Uani 1 1 d . . . . .
H2B H -0.7820 0.9574 0.6945 0.116 Uiso 1 1 calc R U . . .
H2C H -0.7089 1.0003 0.6688 0.116 Uiso 1 1 calc R U . . .
C2A C -0.2926(10) 0.7421(7) 0.8407(7) 0.055(3) Uani 1 1 d . . . . .
H2AA H -0.2503 0.7499 0.8658 0.082 Uiso 1 1 calc R U . . .
H2AB H -0.2690 0.7203 0.8117 0.082 Uiso 1 1 calc R U . . .
H2AC H -0.3343 0.7143 0.8585 0.082 Uiso 1 1 calc R U . . .
C2B C 0.1296(10) 0.8163(7) 0.6327(7) 0.055(3) Uani 1 1 d . . . . .
H2BB H 0.1644 0.8234 0.6014 0.082 Uiso 1 1 calc R U . . .
H2BC H 0.1503 0.8412 0.6603 0.082 Uiso 1 1 calc R U . . .
H2BD H 0.0746 0.8311 0.6238 0.082 Uiso 1 1 calc R U . . .
C2PA C -0.5452(14) 0.6965(10) 1.0930(9) 0.0968(12) Uani 1 1 d D . . . .
H2PA H -0.5006 0.6782 1.0727 0.116 Uiso 1 1 calc R U . . .
H2PB H -0.5206 0.7242 1.1179 0.116 Uiso 1 1 calc R U . . .
C2PB C 0.0637(15) 0.5527(12) 0.2431(9) 0.0968(12) Uani 1 1 d . . . . .
H2PC H 0.0043 0.5576 0.2423 0.116 Uiso 1 1 calc R U . . .
H2PD H 0.0763 0.5056 0.2415 0.116 Uiso 1 1 calc R U . . .
C3 C -0.2037(14) 0.9249(12) 0.8728(9) 0.0968(12) Uani 1 1 d . . . . .
H3A H -0.2403 0.9387 0.8433 0.116 Uiso 1 1 calc R U . . .
H3B H -0.2089 0.8768 0.8805 0.116 Uiso 1 1 calc R U . . .
C3A C -0.5220(10) 0.7046(6) 0.9105(5) 0.041(3) Uani 1 1 d . . . . .
C3B C -0.1205(8) 0.7717(6) 0.6057(5) 0.028(3) Uani 1 1 d . . . . .
C3PA C -0.5868(14) 0.6397(10) 1.1250(8) 0.0968(12) Uani 1 1 d D . . . .
H3PA H -0.5460 0.6136 1.1462 0.116 Uiso 1 1 calc R U . . .
H3PB H -0.6260 0.6573 1.1496 0.116 Uiso 1 1 calc R U . . .
C3PB C 0.0971(15) 0.5894(12) 0.1947(9) 0.0968(12) Uani 1 1 d . . . . .
H3PC H 0.1560 0.5812 0.1929 0.116 Uiso 1 1 calc R U . . .
H3PD H 0.0885 0.6369 0.1968 0.116 Uiso 1 1 calc R U . . .
C4 C 0.3547(12) 0.7097(9) 0.5421(9) 0.0968(12) Uani 1 1 d D . . . .
H4A H 0.3951 0.6841 0.5640 0.116 Uiso 1 1 calc R U . . .
H4B H 0.3681 0.7050 0.5048 0.116 Uiso 1 1 calc R U . . .
C4A C -0.5320(12) 0.6281(8) 0.9134(7) 0.058(5) Uani 1 1 d . . . . .
C4B C -0.1616(9) 0.8388(6) 0.6078(6) 0.042(3) Uani 1 1 d . . . . .
C4PA C -0.6300(14) 0.5959(10) 1.0916(8) 0.0968(12) Uani 1 1 d D . . . .
H4PA H -0.5911 0.5764 1.0679 0.116 Uiso 1 1 calc R U . . .
H4PB H -0.6704 0.6217 1.0698 0.116 Uiso 1 1 calc R U . . .
C4PB C 0.0586(15) 0.5704(12) 0.1444(7) 0.0968(12) Uani 1 1 d D . . . .
H4PC H 0.0683 0.5230 0.1426 0.116 Uiso 1 1 calc R U . . .
H4PD H -0.0005 0.5770 0.1475 0.116 Uiso 1 1 calc R U . . .
C5 C 0.3985(13) 0.1227(11) 0.5709(8) 0.0968(12) Uani 1 1 d D . . . .
H5A H 0.4430 0.1541 0.5728 0.116 Uiso 1 1 calc R U . . .
H5B H 0.3894 0.1004 0.6066 0.116 Uiso 1 1 calc R U . . .
C5A C -0.5008(15) 0.6070(10) 0.8609(9) 0.095(7) Uani 1 1 d . U . . .
H5AA H -0.5318 0.6298 0.8321 0.142 Uiso 1 1 calc R U . . .
H5AB H -0.5072 0.5596 0.8608 0.142 Uiso 1 1 calc R U . . .
H5AC H -0.4437 0.6181 0.8564 0.142 Uiso 1 1 calc R U . . .
C5B C -0.2555(11) 0.8295(9) 0.6170(8) 0.076(6) Uani 1 1 d . . . . .
H5BA H -0.2781 0.8080 0.5880 0.114 Uiso 1 1 calc R U . . .
H5BB H -0.2815 0.8724 0.6185 0.114 Uiso 1 1 calc R U . . .
H5BC H -0.2651 0.8024 0.6502 0.114 Uiso 1 1 calc R U . . .
C5PA C -0.6730(14) 0.5404(10) 1.1272(8) 0.0968(12) Uani 1 1 d D . . . .
H5PA H -0.7079 0.5595 1.1536 0.116 Uiso 1 1 calc R U . . .
H5PB H -0.6326 0.5112 1.1460 0.116 Uiso 1 1 calc R U . . .
C5PB C 0.0868(14) 0.6065(11) 0.0928(7) 0.0968(12) Uani 1 1 d D . . . .
H5PC H 0.1465 0.6054 0.0913 0.116 Uiso 1 1 calc R U . . .
H5PD H 0.0694 0.6530 0.0917 0.116 Uiso 1 1 calc R U . . .
C6 C 0.4234(14) 0.0714(11) 0.5334(9) 0.0968(12) Uani 1 1 d D . . . .
H6A H 0.4180 0.0905 0.4969 0.145 Uiso 1 1 calc R U . . .
H6B H 0.3885 0.0331 0.5397 0.145 Uiso 1 1 calc R U . . .
H6C H 0.4796 0.0580 0.5399 0.145 Uiso 1 1 calc R U . . .
C6A C -0.6183(13) 0.6080(9) 0.9200(9) 0.086(6) Uani 1 1 d . U . . .
H6AA H -0.6402 0.6225 0.9527 0.129 Uiso 1 1 calc R U . . .
H6AB H -0.6217 0.5601 0.9214 0.129 Uiso 1 1 calc R U . . .
H6AC H -0.6495 0.6281 0.8902 0.129 Uiso 1 1 calc R U . . .
C6B C -0.1508(13) 0.8767(8) 0.5533(8) 0.074(6) Uani 1 1 d . . . . .
H6BA H -0.0932 0.8817 0.5451 0.112 Uiso 1 1 calc R U . . .
H6BB H -0.1763 0.9200 0.5531 0.112 Uiso 1 1 calc R U . . .
H6BC H -0.1762 0.8525 0.5268 0.112 Uiso 1 1 calc R U . . .
C6PA C -0.7247(13) 0.5012(11) 1.0911(9) 0.0968(12) Uani 1 1 d D . . . .
H6PA H -0.7125 0.5158 1.0542 0.145 Uiso 1 1 calc R U . . .
H6PB H -0.7821 0.5087 1.0983 0.145 Uiso 1 1 calc R U . . .
H6PC H -0.7121 0.4543 1.0981 0.145 Uiso 1 1 calc R U . . .
C6PB C 0.0542(14) 0.5776(12) 0.0445(7) 0.0968(12) Uani 1 1 d D . . . .
H6PD H 0.0754 0.6023 0.0125 0.145 Uiso 1 1 calc R U . . .
H6PE H -0.0049 0.5805 0.0447 0.145 Uiso 1 1 calc R U . . .
H6PF H 0.0711 0.5316 0.0453 0.145 Uiso 1 1 calc R U . . .
C7 C 0.3611(10) 0.7816(9) 0.5514(10) 0.0968(12) Uani 1 1 d D . . . .
H7A H 0.3371 0.7888 0.5860 0.116 Uiso 1 1 calc R U . . .
H7B H 0.3314 0.8092 0.5239 0.116 Uiso 1 1 calc R U . . .
C7A C -0.4798(12) 0.5989(9) 0.9579(7) 0.073(6) Uani 1 1 d . . . . .
H7AA H -0.4234 0.6110 0.9505 0.110 Uiso 1 1 calc R U . . .
H7AB H -0.4845 0.5511 0.9613 0.110 Uiso 1 1 calc R U . . .
H7AC H -0.4974 0.6158 0.9907 0.110 Uiso 1 1 calc R U . . .
C7B C -0.1270(15) 0.8733(10) 0.6501(9) 0.099(7) Uani 1 1 d . U . . .
H7BA H -0.1345 0.8469 0.6839 0.148 Uiso 1 1 calc R U . . .
H7BB H -0.1542 0.9158 0.6512 0.148 Uiso 1 1 calc R U . . .
H7BC H -0.0692 0.8801 0.6433 0.148 Uiso 1 1 calc R U . . .
C7PA C -0.6850(15) 1.0360(12) 0.8236(9) 0.0968(12) Uani 1 1 d . . . . .
H7PA H -0.7373 1.0376 0.8426 0.116 Uiso 1 1 calc R U . . .
H7PB H -0.6696 1.0817 0.8118 0.116 Uiso 1 1 calc R U . . .
C7PB C 0.2198(14) 0.2900(12) 0.5256(9) 0.0968(12) Uani 1 1 d . . . . .
H7PC H 0.2317 0.2633 0.4962 0.116 Uiso 1 1 calc R U . . .
H7PD H 0.2664 0.3191 0.5287 0.116 Uiso 1 1 calc R U . . .
C8 C 0.5058(12) 0.7386(10) 0.5512(9) 0.0968(12) Uani 1 1 d D . . . .
H8A H 0.4728 0.6992 0.5578 0.145 Uiso 1 1 calc R U . . .
H8B H 0.5454 0.7395 0.5793 0.145 Uiso 1 1 calc R U . . .
H8C H 0.5341 0.7380 0.5173 0.145 Uiso 1 1 calc R U . . .
C8A C -0.5705(8) 0.8334(7) 0.7903(5) 0.036(3) Uani 1 1 d . . . . .
C8B C -0.0601(8) 0.6383(6) 0.7261(5) 0.028(3) Uani 1 1 d . . . . .
C8PA C -0.6966(15) 0.9996(12) 0.7755(9) 0.0968(12) Uani 1 1 d . . . . .
H8PA H -0.7176 0.9554 0.7867 0.116 Uiso 1 1 calc R U . . .
H8PB H -0.6437 0.9943 0.7579 0.116 Uiso 1 1 calc R U . . .
C8PB C 0.2133(15) 0.2444(12) 0.5757(9) 0.0968(12) Uani 1 1 d . . . . .
H8PC H 0.1713 0.2114 0.5715 0.116 Uiso 1 1 calc R U . . .
H8PD H 0.1961 0.2698 0.6049 0.116 Uiso 1 1 calc R U . . .
C9 C 0.4508(10) 0.8004(9) 0.5498(10) 0.0968(12) Uani 1 1 d D . . . .
H9A H 0.4627 0.8247 0.5803 0.116 Uiso 1 1 calc R U . . .
H9B H 0.4622 0.8295 0.5174 0.116 Uiso 1 1 calc R U . . .
C9A C -0.5959(11) 0.8010(10) 0.7398(7) 0.064(2) Uani 1 1 d . . . . .
C9B C -0.0762(9) 0.6548(8) 0.7824(5) 0.043(4) Uani 1 1 d . . . . .
C9PA C -0.7553(15) 1.0357(12) 0.7360(9) 0.0968(12) Uani 1 1 d . . . . .
H9PA H -0.8093 1.0379 0.7528 0.116 Uiso 1 1 calc R U . . .
H9PB H -0.7365 1.0811 0.7270 0.116 Uiso 1 1 calc R U . . .
C9PB C 0.2942(15) 0.2087(12) 0.5900(9) 0.0968(12) Uani 1 1 d . . . . .
H9PC H 0.3368 0.2420 0.5914 0.116 Uiso 1 1 calc R U . . .
H9PD H 0.2889 0.1852 0.6256 0.116 Uiso 1 1 calc R U . . .
C10A C -0.5308(19) 0.8014(14) 0.6996(10) 0.132(4) Uani 1 1 d . . . . .
H10A H -0.5153 0.8467 0.6885 0.198 Uiso 1 1 calc R U . . .
H10B H -0.5500 0.7808 0.6692 0.198 Uiso 1 1 calc R U . . .
H10C H -0.4839 0.7770 0.7146 0.198 Uiso 1 1 calc R U . . .
C10B C -0.1526(9) 0.6208(8) 0.8056(5) 0.050(4) Uani 1 1 d . . . . .
H10D H -0.1991 0.6354 0.7840 0.075 Uiso 1 1 calc R U . . .
H10E H -0.1615 0.6321 0.8415 0.075 Uiso 1 1 calc R U . . .
H10F H -0.1460 0.5732 0.8060 0.075 Uiso 1 1 calc R U . . .
C10P C 0.3207(13) 0.1609(11) 0.5527(9) 0.0968(12) Uani 1 1 d D . . . .
H10G H 0.3306 0.1847 0.5176 0.116 Uiso 1 1 calc R U . . .
H10H H 0.2768 0.1293 0.5493 0.116 Uiso 1 1 calc R U . . .
C11A C -0.6649(19) 0.8368(14) 0.7149(10) 0.132(4) Uani 1 1 d . . . . .
H11A H -0.7102 0.8360 0.7399 0.198 Uiso 1 1 calc R U . . .
H11B H -0.6809 0.8159 0.6839 0.198 Uiso 1 1 calc R U . . .
H11C H -0.6497 0.8823 0.7043 0.198 Uiso 1 1 calc R U . . .
C11B C -0.0049(10) 0.6316(12) 0.8196(7) 0.084(7) Uani 1 1 d . . . . .
H11F H 0.0025 0.5841 0.8200 0.127 Uiso 1 1 calc R U . . .
H11G H -0.0172 0.6425 0.8553 0.127 Uiso 1 1 calc R U . . .
H11H H 0.0447 0.6536 0.8068 0.127 Uiso 1 1 calc R U . . .
C11P C -0.8214(15) 1.0400(12) 0.6468(9) 0.0968(12) Uani 1 1 d . . . . .
H11D H -0.8752 1.0418 0.6639 0.116 Uiso 1 1 calc R U . . .
H11E H -0.8025 1.0856 0.6390 0.116 Uiso 1 1 calc R U . . .
C12A C -0.621(2) 0.7351(14) 0.7532(10) 0.132(4) Uani 1 1 d . . . . .
H12A H -0.5767 0.7099 0.7709 0.198 Uiso 1 1 calc R U . . .
H12B H -0.6349 0.7156 0.7211 0.198 Uiso 1 1 calc R U . . .
H12C H -0.6679 0.7346 0.7767 0.198 Uiso 1 1 calc R U . . .
C12B C -0.0865(12) 0.7283(8) 0.7788(7) 0.072(6) Uani 1 1 d . . . . .
H12G H -0.0372 0.7492 0.7641 0.108 Uiso 1 1 calc R U . . .
H12H H -0.0970 0.7417 0.8139 0.108 Uiso 1 1 calc R U . . .
H12I H -0.1321 0.7416 0.7559 0.108 Uiso 1 1 calc R U . . .
C12P C -0.8298(15) 1.0101(12) 0.5962(9) 0.0968(12) Uani 1 1 d . . . . .
H12D H -0.8231 1.0440 0.5667 0.145 Uiso 1 1 calc R U . . .
H12E H -0.8834 0.9907 0.5948 0.145 Uiso 1 1 calc R U . . .
H12F H -0.7885 0.9759 0.5940 0.145 Uiso 1 1 calc R U . . .
C13A C -0.8023(8) 0.8205(7) 0.9341(5) 0.0405(19) Uani 1 1 d D . . . .
C13B C 0.0810(8) 0.8111(6) 0.4717(5) 0.035(3) Uani 1 1 d . . . . .
C13P C 0.2535(14) 0.6243(12) 0.5313(9) 0.0968(12) Uani 1 1 d . . . . .
H13A H 0.2888 0.5890 0.5477 0.116 Uiso 1 1 calc R U . . .
H13B H 0.2708 0.6324 0.4940 0.116 Uiso 1 1 calc R U . . .
C14A C -0.8525(9) 0.7787(8) 0.9013(6) 0.064(2) Uani 1 1 d D . . . .
C14B C 0.1017(11) 0.8840(9) 0.4550(7) 0.061(3) Uani 1 1 d . . . . .
C14P C 0.2702(12) 0.6808(11) 0.5550(9) 0.0968(12) Uani 1 1 d D . . . .
H14A H 0.2650 0.6707 0.5936 0.116 Uiso 1 1 calc R U . . .
H14B H 0.2290 0.7146 0.5440 0.116 Uiso 1 1 calc R U . . .
C15A C -0.8151(16) 0.7111(10) 0.9079(14) 0.177(7) Uani 1 1 d D . . . .
H15A H -0.7597 0.7129 0.8939 0.265 Uiso 1 1 calc R U . . .
H15B H -0.8468 0.6814 0.8887 0.265 Uiso 1 1 calc R U . . .
H15C H -0.8143 0.6950 0.9453 0.265 Uiso 1 1 calc R U . . .
C15B C 0.102(3) 0.9222(18) 0.4998(16) 0.056(4) Uani 0.453(12) 1 d . . P A 2
H15F H 0.0489 0.9203 0.5169 0.083 Uiso 0.453(12) 1 calc R U P A 2
H15G H 0.1149 0.9679 0.4878 0.083 Uiso 0.453(12) 1 calc R U P A 2
H15H H 0.1429 0.9043 0.5248 0.083 Uiso 0.453(12) 1 calc R U P A 2
C15P C -0.1130(14) 0.9397(12) 0.8528(8) 0.0968(12) Uani 1 1 d D . . . .
H15D H -0.1027 0.9870 0.8533 0.116 Uiso 1 1 calc R U . . .
H15E H -0.0753 0.9155 0.8777 0.116 Uiso 1 1 calc R U . . .
C16A C -0.8410(16) 0.8010(16) 0.8419(8) 0.177(7) Uani 1 1 d D . . . .
H16A H -0.8599 0.8465 0.8346 0.265 Uiso 1 1 calc R U . . .
H16B H -0.8723 0.7727 0.8213 0.265 Uiso 1 1 calc R U . . .
H16C H -0.7838 0.7981 0.8324 0.265 Uiso 1 1 calc R U . . .
C16B C 0.062(2) 0.9287(14) 0.4872(14) 0.056(4) Uani 0.547(12) 1 d . . P A 1
H16F H 0.0031 0.9236 0.4850 0.083 Uiso 0.547(12) 1 calc R U P A 1
H16G H 0.0761 0.9738 0.4745 0.083 Uiso 0.547(12) 1 calc R U P A 1
H16H H 0.0784 0.9191 0.5238 0.083 Uiso 0.547(12) 1 calc R U P A 1
C16P C -0.0959(12) 0.9212(11) 0.7996(8) 0.0968(12) Uani 1 1 d D . . . .
H16D H -0.1353 0.9443 0.7754 0.116 Uiso 1 1 calc R U . . .
H16E H -0.1058 0.8737 0.7998 0.116 Uiso 1 1 calc R U . . .
C17A C -0.9408(12) 0.7717(18) 0.9169(13) 0.177(7) Uani 1 1 d D . . . .
H17A H -0.9451 0.7520 0.9533 0.265 Uiso 1 1 calc R U . . .
H17B H -0.9674 0.7436 0.8937 0.265 Uiso 1 1 calc R U . . .
H17C H -0.9668 0.8150 0.9137 0.265 Uiso 1 1 calc R U . . .
C17B C 0.011(2) 0.9081(15) 0.4300(15) 0.056(4) Uani 0.453(12) 1 d . . P A 2
H17F H -0.0016 0.8824 0.4010 0.083 Uiso 0.453(12) 1 calc R U P A 2
H17G H 0.0129 0.9547 0.4171 0.083 Uiso 0.453(12) 1 calc R U P A 2
H17H H -0.0305 0.9012 0.4575 0.083 Uiso 0.453(12) 1 calc R U P A 2
C17P C -0.0110(12) 0.9351(10) 0.7765(8) 0.0968(12) Uani 1 1 d D . . . .
H17D H 0.0290 0.9377 0.8046 0.116 Uiso 1 1 calc R U . . .
H17E H 0.0065 0.9010 0.7539 0.116 Uiso 1 1 calc R U . . .
C18A C -0.3897(8) 1.0151(7) 0.7546(5) 0.036(3) Uani 1 1 d . . . . .
C18B C 0.090(2) 0.9017(13) 0.3969(12) 0.056(4) Uani 0.547(12) 1 d . . P A 1
H18D H 0.1257 0.8743 0.3772 0.083 Uiso 0.547(12) 1 calc R U P A 1
H18E H 0.1034 0.9479 0.3878 0.083 Uiso 0.547(12) 1 calc R U P A 1
H18F H 0.0339 0.8944 0.3880 0.083 Uiso 0.547(12) 1 calc R U P A 1
C18P C -0.0227(14) 1.0017(10) 0.7442(8) 0.0968(12) Uani 1 1 d D . . . .
H18A H -0.0202 0.9958 0.7067 0.145 Uiso 1 1 calc R U . . .
H18B H 0.0201 1.0314 0.7526 0.145 Uiso 1 1 calc R U . . .
H18C H -0.0753 1.0203 0.7528 0.145 Uiso 1 1 calc R U . . .
C19A C -0.3780(11) 1.0327(10) 0.6953(7) 0.064(2) Uani 1 1 d . . . . .
C19B C 0.152(2) 0.8938(16) 0.4140(15) 0.056(4) Uani 0.453(12) 1 d . . P A 2
H19A H 0.2031 0.8705 0.4222 0.083 Uiso 0.453(12) 1 calc R U P A 2
H19B H 0.1624 0.9408 0.4066 0.083 Uiso 0.453(12) 1 calc R U P A 2
H19C H 0.1280 0.8773 0.3832 0.083 Uiso 0.453(12) 1 calc R U P A 2
C20A C -0.397(2) 0.9793(14) 0.6630(10) 0.132(4) Uani 1 1 d . . . . .
H20A H -0.3628 0.9411 0.6733 0.198 Uiso 1 1 calc R U . . .
H20B H -0.3877 0.9940 0.6258 0.198 Uiso 1 1 calc R U . . .
H20C H -0.4540 0.9672 0.6684 0.198 Uiso 1 1 calc R U . . .
C20B C 0.1994(18) 0.8836(13) 0.4655(13) 0.056(4) Uani 0.547(12) 1 d . . P A 1
H20D H 0.2096 0.8698 0.5027 0.083 Uiso 0.547(12) 1 calc R U P A 1
H20E H 0.2206 0.9277 0.4564 0.083 Uiso 0.547(12) 1 calc R U P A 1
H20F H 0.2262 0.8530 0.4437 0.083 Uiso 0.547(12) 1 calc R U P A 1
C21A C -0.2877(19) 1.0232(14) 0.6864(10) 0.132(4) Uani 1 1 d . . . . .
H21A H -0.2578 1.0521 0.7073 0.198 Uiso 1 1 calc R U . . .
H21B H -0.2746 1.0338 0.6491 0.198 Uiso 1 1 calc R U . . .
H21C H -0.2727 0.9775 0.6972 0.198 Uiso 1 1 calc R U . . .
C21B C 0.3238(9) 0.4199(8) 0.3658(7) 0.055(4) Uani 1 1 d . U . . .
C22A C -0.386(2) 1.0997(14) 0.6774(10) 0.132(4) Uani 1 1 d . . . . .
H22A H -0.4409 1.1148 0.6856 0.198 Uiso 1 1 calc R U . . .
H22B H -0.3773 1.1058 0.6393 0.198 Uiso 1 1 calc R U . . .
H22C H -0.3467 1.1250 0.6948 0.198 Uiso 1 1 calc R U . . .
C22B C 0.3573(9) 0.4098(7) 0.3066(7) 0.061(3) Uani 1 1 d D . . . .
C23A C -0.2609(8) 1.1424(6) 0.8906(6) 0.036(3) Uani 1 1 d . . . . .
C23B C 0.3393(12) 0.3385(8) 0.2994(8) 0.090(3) Uani 1 1 d D . . . .
H23A H 0.3671 0.3097 0.3265 0.136 Uiso 1 1 calc R U . . .
H23B H 0.3582 0.3287 0.2646 0.136 Uiso 1 1 calc R U . . .
H23C H 0.2810 0.3313 0.3025 0.136 Uiso 1 1 calc R U . . .
C24A C -0.2020(8) 1.1794(8) 0.8529(6) 0.042(3) Uani 1 1 d . . . . .
C24B C 0.4491(9) 0.4163(11) 0.3092(8) 0.090(3) Uani 1 1 d D . . . .
H24A H 0.4623 0.4601 0.3184 0.136 Uiso 1 1 calc R U . . .
H24B H 0.4731 0.4099 0.2748 0.136 Uiso 1 1 calc R U . . .
H24C H 0.4705 0.3832 0.3359 0.136 Uiso 1 1 calc R U . . .
C25A C -0.188(2) 1.1395(14) 0.8081(10) 0.132(4) Uani 1 1 d . . . . .
H25A H -0.1663 1.0965 0.8212 0.198 Uiso 1 1 calc R U . . .
H25B H -0.1499 1.1619 0.7831 0.198 Uiso 1 1 calc R U . . .
H25C H -0.2395 1.1339 0.7904 0.198 Uiso 1 1 calc R U . . .
C25B C 0.3194(11) 0.4575(9) 0.2633(7) 0.090(3) Uani 1 1 d D . . . .
H25D H 0.2609 0.4515 0.2634 0.136 Uiso 1 1 calc R U . . .
H25E H 0.3419 0.4489 0.2290 0.136 Uiso 1 1 calc R U . . .
H25F H 0.3314 0.5027 0.2698 0.136 Uiso 1 1 calc R U . . .
C26A C -0.1258(19) 1.1914(14) 0.8810(10) 0.132(4) Uani 1 1 d . . . . .
H26A H -0.1381 1.2172 0.9104 0.198 Uiso 1 1 calc R U . . .
H26B H -0.0881 1.2156 0.8566 0.198 Uiso 1 1 calc R U . . .
H26C H -0.1014 1.1494 0.8945 0.198 Uiso 1 1 calc R U . . .
C26B C 0.1988(7) 0.5336(6) 0.7148(5) 0.026(3) Uani 1 1 d . . . . .
C27A C -0.2397(19) 1.2447(14) 0.8309(10) 0.132(4) Uani 1 1 d . . . . .
H27A H -0.2889 1.2364 0.8119 0.198 Uiso 1 1 calc R U . . .
H27B H -0.2013 1.2686 0.8069 0.198 Uiso 1 1 calc R U . . .
H27C H -0.2531 1.2708 0.8599 0.198 Uiso 1 1 calc R U . . .
C27B C 0.2489(9) 0.5276(7) 0.7647(6) 0.041(3) Uani 1 1 d . . . . .
C28A C -0.8103(9) 1.0623(8) 0.9393(5) 0.0405(19) Uani 1 1 d . . . . .
C28B C 0.2226(14) 0.4656(9) 0.7987(8) 0.084(7) Uani 1 1 d . . . . .
H28A H 0.1652 0.4690 0.8076 0.126 Uiso 1 1 calc R U . . .
H28B H 0.2541 0.4607 0.8311 0.126 Uiso 1 1 calc R U . . .
H28C H 0.2318 0.4273 0.7793 0.126 Uiso 1 1 calc R U . . .
C29A C -0.8935(11) 1.0878(10) 0.9274(7) 0.064(2) Uani 1 1 d . . . . .
C29B C 0.3372(11) 0.5221(12) 0.7509(9) 0.092(8) Uani 1 1 d . . . . .
H29A H 0.3464 0.4833 0.7322 0.138 Uiso 1 1 calc R U . . .
H29B H 0.3689 0.5181 0.7832 0.138 Uiso 1 1 calc R U . . .
H29C H 0.3538 0.5613 0.7285 0.138 Uiso 1 1 calc R U . . .
C30A C -0.9504(16) 1.0384(18) 0.9114(16) 0.177(7) Uani 1 1 d . . . . .
H30A H -0.9301 1.0211 0.8793 0.265 Uiso 1 1 calc R U . . .
H30B H -1.0034 1.0589 0.9047 0.265 Uiso 1 1 calc R U . . .
H30C H -0.9552 1.0025 0.9396 0.265 Uiso 1 1 calc R U . . .
C30B C 0.2334(11) 0.5853(9) 0.7963(7) 0.067(5) Uani 1 1 d . . . . .
H30D H 0.2483 0.6260 0.7752 0.100 Uiso 1 1 calc R U . . .
H30E H 0.2658 0.5801 0.8283 0.100 Uiso 1 1 calc R U . . .
H30F H 0.1760 0.5871 0.8059 0.100 Uiso 1 1 calc R U . . .
C31A C -0.8923(17) 1.1387(18) 0.8807(16) 0.177(7) Uani 1 1 d . . . . .
H31A H -0.8575 1.1749 0.8881 0.265 Uiso 1 1 calc R U . . .
H31B H -0.9472 1.1553 0.8739 0.265 Uiso 1 1 calc R U . . .
H31C H -0.8714 1.1190 0.8499 0.265 Uiso 1 1 calc R U . . .
C31B C 0.2257(8) 0.6421(6) 0.3811(5) 0.033(3) Uani 1 1 d . . . . .
C32A C -0.9304(17) 1.1110(18) 0.9741(15) 0.177(7) Uani 1 1 d . . . . .
H32A H -0.9338 1.0746 1.0020 0.265 Uiso 1 1 calc R U . . .
H32B H -0.9847 1.1279 0.9657 0.265 Uiso 1 1 calc R U . . .
H32C H -0.8975 1.1459 0.9860 0.265 Uiso 1 1 calc R U . . .
C32B C 0.2790(9) 0.6880(7) 0.3459(6) 0.048(4) Uani 1 1 d . . . . .
C33A C -0.5748(8) 1.2002(7) 0.8218(5) 0.0405(19) Uani 1 1 d . . . . .
C33B C 0.3475(13) 0.7086(11) 0.3757(9) 0.090(3) Uani 1 1 d . . . . .
H33A H 0.3276 0.7316 0.4052 0.136 Uiso 1 1 calc R U . . .
H33B H 0.3817 0.7381 0.3527 0.136 Uiso 1 1 calc R U . . .
H33C H 0.3790 0.6700 0.3892 0.136 Uiso 1 1 calc R U . . .
C34A C -0.5866(8) 1.2513(6) 0.7744(5) 0.036(3) Uani 1 1 d . . . . .
C34B C 0.3130(13) 0.6531(11) 0.2996(9) 0.090(3) Uani 1 1 d . . . . .
H34A H 0.3454 0.6151 0.3132 0.136 Uiso 1 1 calc R U . . .
H34B H 0.3469 0.6835 0.2772 0.136 Uiso 1 1 calc R U . . .
H34C H 0.2683 0.6386 0.2790 0.136 Uiso 1 1 calc R U . . .
C35A C -0.6300(14) 1.2186(10) 0.7325(7) 0.089(7) Uani 1 1 d . . . . .
H35A H -0.5974 1.1817 0.7223 0.133 Uiso 1 1 calc R U . . .
H35B H -0.6383 1.2504 0.7017 0.133 Uiso 1 1 calc R U . . .
H35C H -0.6824 1.2027 0.7463 0.133 Uiso 1 1 calc R U . . .
C35B C 0.2277(13) 0.7428(11) 0.3207(9) 0.090(3) Uani 1 1 d . . . . .
H35D H 0.1851 0.7248 0.3004 0.136 Uiso 1 1 calc R U . . .
H35E H 0.2613 0.7723 0.2972 0.136 Uiso 1 1 calc R U . . .
H35F H 0.2033 0.7673 0.3480 0.136 Uiso 1 1 calc R U . . .
C36A C -0.5050(9) 1.2754(8) 0.7534(6) 0.055(4) Uani 1 1 d . . . . .
H36A H -0.4760 1.2947 0.7811 0.082 Uiso 1 1 calc R U . . .
H36B H -0.5128 1.3086 0.7234 0.082 Uiso 1 1 calc R U . . .
H36C H -0.4736 1.2385 0.7420 0.082 Uiso 1 1 calc R U . . .
C36B C 0.0742(7) 0.3036(6) 0.6814(5) 0.026(3) Uani 1 1 d . . . . .
C37A C -0.6360(11) 1.3086(8) 0.7900(7) 0.066(5) Uani 1 1 d . . . . .
H37A H -0.6888 1.2932 0.8033 0.099 Uiso 1 1 calc R U . . .
H37B H -0.6432 1.3407 0.7592 0.099 Uiso 1 1 calc R U . . .
H37C H -0.6079 1.3291 0.8175 0.099 Uiso 1 1 calc R U . . .
C37B C 0.0830(7) 0.2564(6) 0.7313(5) 0.034(3) Uani 1 1 d . . . . .
C38A C -0.7208(8) 1.2651(6) 1.0034(6) 0.036(3) Uani 1 1 d . . . . .
C38B C 0.0036(10) 0.2268(11) 0.7477(8) 0.092(8) Uani 1 1 d . . . . .
H38A H -0.0347 0.2615 0.7550 0.138 Uiso 1 1 calc R U . . .
H38B H 0.0105 0.1963 0.7794 0.138 Uiso 1 1 calc R U . . .
H38C H -0.0171 0.2030 0.7193 0.138 Uiso 1 1 calc R U . . .
C39A C -0.7811(11) 1.3229(8) 0.9944(7) 0.057(4) Uani 1 1 d . . . . .
C39B C 0.1398(13) 0.2029(10) 0.7165(8) 0.088(7) Uani 1 1 d . . . . .
H39A H 0.1165 0.1812 0.6878 0.132 Uiso 1 1 calc R U . . .
H39B H 0.1480 0.1707 0.7470 0.132 Uiso 1 1 calc R U . . .
H39C H 0.1917 0.2221 0.7049 0.132 Uiso 1 1 calc R U . . .
C40A C -0.851(3) 1.307(2) 0.960(2) 0.088(6) Uani 0.453(12) 1 d . . P A 2
H40A H -0.8300 1.2966 0.9261 0.131 Uiso 0.453(12) 1 calc R U P A 2
H40B H -0.8875 1.3447 0.9556 0.131 Uiso 0.453(12) 1 calc R U P A 2
H40C H -0.8797 1.2691 0.9775 0.131 Uiso 0.453(12) 1 calc R U P A 2
C40B C 0.1179(17) 0.2900(10) 0.7750(7) 0.106(9) Uani 1 1 d . . . . .
H40D H 0.1710 0.3075 0.7642 0.159 Uiso 1 1 calc R U . . .
H40E H 0.1236 0.2586 0.8063 0.159 Uiso 1 1 calc R U . . .
H40F H 0.0821 0.3260 0.7832 0.159 Uiso 1 1 calc R U . . .
C41A C -0.807(3) 1.341(2) 0.9440(16) 0.088(6) Uani 0.547(12) 1 d . . P A 1
H41A H -0.7597 1.3520 0.9212 0.131 Uiso 0.547(12) 1 calc R U P A 1
H41B H -0.8426 1.3791 0.9438 0.131 Uiso 0.547(12) 1 calc R U P A 1
H41C H -0.8355 1.3045 0.9310 0.131 Uiso 0.547(12) 1 calc R U P A 1
C41B C 0.3161(7) 0.4423(6) 0.5560(5) 0.027(3) Uani 1 1 d . . . . .
C42A C -0.731(3) 1.374(2) 0.9575(19) 0.088(6) Uani 0.453(12) 1 d . . P A 2
H42A H -0.6817 1.3855 0.9756 0.131 Uiso 0.453(12) 1 calc R U P A 2
H42B H -0.7634 1.4142 0.9492 0.131 Uiso 0.453(12) 1 calc R U P A 2
H42C H -0.7161 1.3557 0.9249 0.131 Uiso 0.453(12) 1 calc R U P A 2
C42B C 0.4004(11) 0.4308(9) 0.5772(7) 0.061(3) Uani 1 1 d . . . . .
C43A C -0.750(3) 1.3786(18) 1.0267(16) 0.088(6) Uani 0.547(12) 1 d . . P A 1
H43A H -0.7487 1.3626 1.0641 0.131 Uiso 0.547(12) 1 calc R U P A 1
H43B H -0.7867 1.4166 1.0216 0.131 Uiso 0.547(12) 1 calc R U P A 1
H43C H -0.6958 1.3915 1.0145 0.131 Uiso 0.547(12) 1 calc R U P A 1
C43B C 0.4373(11) 0.4959(10) 0.5796(9) 0.081(6) Uani 1 1 d . . . . .
H43D H 0.4394 0.5194 0.5443 0.121 Uiso 1 1 calc R U . . .
H43E H 0.4921 0.4902 0.5934 0.121 Uiso 1 1 calc R U . . .
H43F H 0.4048 0.5213 0.6028 0.121 Uiso 1 1 calc R U . . .
C44A C -0.804(3) 1.351(2) 1.0431(19) 0.088(6) Uani 0.453(12) 1 d . . P A 2
H44A H -0.8300 1.3179 1.0676 0.131 Uiso 0.453(12) 1 calc R U P A 2
H44B H -0.8419 1.3880 1.0349 0.131 Uiso 0.453(12) 1 calc R U P A 2
H44C H -0.7558 1.3673 1.0593 0.131 Uiso 0.453(12) 1 calc R U P A 2
C44B C 0.3988(10) 0.3925(10) 0.6319(6) 0.065(5) Uani 1 1 d . . . . .
H44D H 0.3673 0.4172 0.6561 0.097 Uiso 1 1 calc R U . . .
H44E H 0.4541 0.3863 0.6448 0.097 Uiso 1 1 calc R U . . .
H44F H 0.3741 0.3497 0.6298 0.097 Uiso 1 1 calc R U . . .
C45A C -0.854(2) 1.3015(19) 1.0354(16) 0.088(6) Uani 0.547(12) 1 d . . P A 1
H45A H -0.8765 1.2597 1.0271 0.131 Uiso 0.547(12) 1 calc R U P A 1
H45B H -0.8966 1.3353 1.0325 0.131 Uiso 0.547(12) 1 calc R U P A 1
H45C H -0.8335 1.2965 1.0714 0.131 Uiso 0.547(12) 1 calc R U P A 1
C45B C 0.4509(10) 0.3906(9) 0.5401(7) 0.065(5) Uani 1 1 d . . . . .
H45D H 0.4250 0.3483 0.5375 0.098 Uiso 1 1 calc R U . . .
H45E H 0.5053 0.3833 0.5541 0.098 Uiso 1 1 calc R U . . .
H45F H 0.4542 0.4149 0.5051 0.098 Uiso 1 1 calc R U . . .

loop_
_atom_site_aniso_label
_atom_site_aniso_U_11
_atom_site_aniso_U_22
_atom_site_aniso_U_33
_atom_site_aniso_U_23
_atom_site_aniso_U_13
_atom_site_aniso_U_12
Gd1 0.0286(3) 0.0260(3) 0.0224(3) -0.0037(2) 0.0025(2) 0.0088(2)
Gd1B 0.0239(3) 0.0154(3) 0.0226(3) -0.0033(2) 0.0004(2) -0.0030(2)
Gd2 0.0277(3) 0.0257(3) 0.0284(3) -0.0089(2) 0.0012(2) -0.0056(2)
Gd2B 0.0220(3) 0.0187(3) 0.0208(3) -0.0075(2) 0.0019(2) 0.0004(2)
Gd3A 0.0253(3) 0.0201(3) 0.0230(3) -0.0042(2) 0.0040(2) 0.0024(2)
Gd3B 0.0212(3) 0.0173(3) 0.0230(3) -0.0057(2) -0.0015(2) -0.0004(2)
Ni1 0.0399(9) 0.0188(8) 0.0280(8) -0.0077(6) 0.0046(7) 0.0070(7)
Ni1B 0.0236(8) 0.0194(7) 0.0236(8) -0.0092(6) 0.0006(6) 0.0013(6)
Ni2A 0.0358(9) 0.0238(8) 0.0306(9) -0.0124(7) 0.0013(7) -0.0049(7)
Ni2B 0.0245(8) 0.0201(7) 0.0225(8) -0.0072(6) -0.0004(6) 0.0000(6)
Ni3A 0.0318(8) 0.0239(8) 0.0212(8) -0.0079(6) 0.0008(6) 0.0012(6)
Ni3B 0.0263(8) 0.0146(7) 0.0276(8) -0.0063(6) -0.0007(6) 0.0000(6)
P1A 0.0337(17) 0.0167(15) 0.0270(16) -0.0037(12) 0.0046(13) 0.0000(12)
P1B 0.0244(15) 0.0214(15) 0.0201(15) -0.0047(12) 0.0007(12) -0.0015(12)
P2A 0.0253(16) 0.0280(16) 0.0201(15) -0.0043(12) -0.0023(12) 0.0030(13)
P2B 0.0219(15) 0.0169(14) 0.0265(16) -0.0047(12) -0.0010(12) -0.0001(11)
P3A 0.0238(15) 0.0245(16) 0.0212(15) -0.0018(12) 0.0015(12) 0.0030(12)
P3B 0.0180(14) 0.0170(14) 0.0241(15) -0.0031(11) -0.0005(11) 0.0010(11)
O1 0.021(4) 0.018(4) 0.020(4) -0.002(3) -0.003(3) -0.002(3)
O1A 0.044(5) 0.026(5) 0.024(4) -0.010(4) 0.004(4) 0.007(4)
O1B 0.030(4) 0.018(4) 0.031(5) -0.012(3) 0.002(4) -0.003(3)
O1OH 0.028(4) 0.018(4) 0.022(4) -0.005(3) -0.001(3) 0.005(3)
O1PA 0.045(5) 0.016(4) 0.026(4) -0.004(3) 0.007(4) 0.003(4)
O1PB 0.024(4) 0.018(4) 0.040(5) -0.012(4) -0.001(4) 0.002(3)
O2A 0.116(12) 0.087(11) 0.070(9) -0.018(8) 0.020(8) -0.022(9)
O2B 0.122(12) 0.066(9) 0.068(9) -0.008(7) -0.012(8) -0.042(9)
O2PA 0.035(5) 0.019(4) 0.032(5) -0.007(3) 0.003(4) -0.004(3)
O2PB 0.026(4) 0.017(4) 0.023(4) -0.006(3) 0.004(3) -0.003(3)
O3A 0.063(7) 0.024(5) 0.047(6) -0.020(4) 0.012(5) -0.004(5)
O3B 0.039(5) 0.019(4) 0.043(5) -0.022(4) -0.001(4) 0.001(4)
O3PA 0.037(5) 0.022(4) 0.021(4) -0.008(3) 0.004(4) 0.004(4)
O3PB 0.028(4) 0.015(4) 0.028(4) -0.014(3) -0.002(3) 0.001(3)
O4A 0.069(7) 0.026(5) 0.036(5) -0.010(4) -0.002(5) -0.011(5)
O4B 0.031(5) 0.020(4) 0.042(5) -0.007(4) 0.002(4) 0.007(4)
O4PA 0.027(4) 0.020(4) 0.024(4) -0.003(3) -0.001(3) 0.004(3)
O4PB 0.029(4) 0.024(4) 0.024(4) -0.009(3) 0.002(3) -0.003(3)
O5A 0.044(5) 0.034(5) 0.031(5) -0.016(4) -0.005(4) -0.002(4)
O5B 0.029(5) 0.037(5) 0.023(4) -0.007(4) 0.002(4) -0.001(4)
O5PA 0.028(4) 0.020(4) 0.026(4) -0.003(3) 0.007(3) 0.001(3)
O5PB 0.026(4) 0.016(4) 0.025(4) -0.001(3) -0.001(3) -0.001(3)
O6A 0.037(5) 0.044(6) 0.034(5) -0.024(4) 0.006(4) -0.007(4)
O6B 0.023(4) 0.034(5) 0.026(4) -0.015(4) 0.000(3) 0.002(4)
O6PA 0.022(4) 0.029(4) 0.024(4) -0.004(3) 0.001(3) -0.003(3)
O6PB 0.025(4) 0.023(4) 0.019(4) -0.007(3) -0.001(3) -0.004(3)
O7A 0.063(7) 0.022(5) 0.038(6) 0.000(4) 0.015(5) 0.016(4)
O7B 0.040(5) 0.014(4) 0.038(5) -0.003(4) -0.005(4) -0.007(4)
O7PA 0.049(5) 0.013(4) 0.021(4) -0.004(3) -0.003(4) 0.006(4)
O7PB 0.026(4) 0.019(4) 0.022(4) -0.004(3) 0.004(3) 0.004(3)
O8A 0.051(6) 0.034(5) 0.038(5) -0.001(4) 0.008(4) 0.021(4)
O8B 0.044(5) 0.017(4) 0.041(5) -0.009(4) -0.003(4) -0.011(4)
O8PA 0.042(5) 0.022(4) 0.031(5) -0.008(4) -0.006(4) 0.000(4)
O8PB 0.043(5) 0.026(4) 0.017(4) -0.013(3) 0.005(4) 0.007(4)
O9A 0.038(5) 0.033(5) 0.050(6) -0.023(4) 0.007(4) -0.015(4)
O9B 0.027(4) 0.029(5) 0.029(5) -0.005(4) -0.009(4) -0.006(4)
O9PA 0.024(4) 0.028(4) 0.024(4) -0.004(3) 0.001(3) 0.005(3)
O9PB 0.028(4) 0.021(4) 0.017(4) -0.006(3) 0.001(3) 0.001(3)
O10A 0.043(6) 0.084(9) 0.089(9) -0.061(7) 0.009(6) -0.013(6)
O10B 0.035(5) 0.028(5) 0.029(5) -0.011(4) -0.009(4) 0.001(4)
O11A 0.041(5) 0.028(5) 0.026(5) -0.004(4) 0.010(4) 0.002(4)
O11B 0.041(5) 0.034(5) 0.039(5) 0.002(4) 0.008(4) -0.007(4)
O12A 0.050(6) 0.031(5) 0.032(5) 0.001(4) 0.011(4) 0.007(4)
O12B 0.025(5) 0.041(5) 0.035(5) -0.010(4) 0.006(4) -0.008(4)
O13A 0.036(5) 0.037(5) 0.039(5) -0.010(4) 0.009(4) -0.002(4)
O13B 0.035(5) 0.036(5) 0.029(5) -0.009(4) -0.010(4) -0.003(4)
O14A 0.045(6) 0.033(5) 0.043(6) -0.003(4) 0.009(4) -0.014(4)
O14B 0.027(5) 0.028(5) 0.051(6) -0.011(4) 0.004(4) -0.004(4)
O15A 0.034(5) 0.051(6) 0.039(6) 0.003(5) -0.003(4) 0.007(4)
O15B 0.036(5) 0.023(4) 0.037(5) 0.007(4) -0.004(4) -0.007(4)
O16A 0.032(5) 0.050(6) 0.034(5) -0.008(4) -0.002(4) 0.008(4)
O16B 0.026(4) 0.030(5) 0.026(4) 0.007(4) -0.007(3) 0.000(4)
O17A 0.036(5) 0.036(5) 0.029(5) 0.002(4) 0.007(4) 0.013(4)
O17B 0.029(6) 0.107(10) 0.100(9) -0.087(8) 0.014(6) -0.019(6)
O18A 0.041(5) 0.031(5) 0.025(5) 0.000(4) 0.008(4) 0.006(4)
O18B 0.023(4) 0.027(4) 0.035(5) -0.012(4) 0.009(4) -0.001(3)
C1 0.105(3) 0.099(3) 0.088(3) -0.017(2) 0.000(2) -0.002(2)
C1A 0.061(9) 0.020(6) 0.043(8) -0.011(6) 0.028(7) 0.002(6)
C1B 0.041(8) 0.041(8) 0.031(7) -0.017(6) -0.006(6) -0.005(6)
C1PA 0.105(3) 0.099(3) 0.088(3) -0.017(2) 0.000(2) -0.002(2)
C1PB 0.105(3) 0.099(3) 0.088(3) -0.017(2) 0.000(2) -0.002(2)
C2 0.105(3) 0.099(3) 0.088(3) -0.017(2) 0.000(2) -0.002(2)
C2A 0.073(8) 0.028(6) 0.062(8) -0.005(5) 0.017(6) 0.009(5)
C2B 0.073(8) 0.028(6) 0.062(8) -0.005(5) 0.017(6) 0.009(5)
C2PA 0.105(3) 0.099(3) 0.088(3) -0.017(2) 0.000(2) -0.002(2)
C2PB 0.105(3) 0.099(3) 0.088(3) -0.017(2) 0.000(2) -0.002(2)
C3 0.105(3) 0.099(3) 0.088(3) -0.017(2) 0.000(2) -0.002(2)
C3A 0.068(11) 0.021(7) 0.036(8) -0.008(6) -0.001(7) -0.003(7)
C3B 0.036(7) 0.024(6) 0.027(6) -0.012(5) 0.006(5) 0.002(5)
C3PA 0.105(3) 0.099(3) 0.088(3) -0.017(2) 0.000(2) -0.002(2)
C3PB 0.105(3) 0.099(3) 0.088(3) -0.017(2) 0.000(2) -0.002(2)
C4 0.105(3) 0.099(3) 0.088(3) -0.017(2) 0.000(2) -0.002(2)
C4A 0.092(14) 0.033(8) 0.052(10) -0.012(7) -0.020(9) -0.005(8)
C4B 0.047(9) 0.024(7) 0.055(9) -0.010(6) 0.014(7) 0.008(6)
C4PA 0.105(3) 0.099(3) 0.088(3) -0.017(2) 0.000(2) -0.002(2)
C4PB 0.105(3) 0.099(3) 0.088(3) -0.017(2) 0.000(2) -0.002(2)
C5 0.105(3) 0.099(3) 0.088(3) -0.017(2) 0.000(2) -0.002(2)
C5A 0.138(15) 0.062(11) 0.092(13) -0.050(10) 0.005(12) 0.012(11)
C5B 0.067(12) 0.064(12) 0.099(16) -0.027(11) 0.023(11) 0.013(10)
C5PA 0.105(3) 0.099(3) 0.088(3) -0.017(2) 0.000(2) -0.002(2)
C5PB 0.105(3) 0.099(3) 0.088(3) -0.017(2) 0.000(2) -0.002(2)
C6 0.105(3) 0.099(3) 0.088(3) -0.017(2) 0.000(2) -0.002(2)
C6A 0.109(14) 0.036(9) 0.116(14) -0.018(9) -0.025(11) -0.012(9)
C6B 0.097(15) 0.032(9) 0.090(15) 0.014(9) 0.017(12) 0.009(9)
C6PA 0.105(3) 0.099(3) 0.088(3) -0.017(2) 0.000(2) -0.002(2)
C6PB 0.105(3) 0.099(3) 0.088(3) -0.017(2) 0.000(2) -0.002(2)
C7 0.105(3) 0.099(3) 0.088(3) -0.017(2) 0.000(2) -0.002(2)
C7A 0.098(15) 0.049(11) 0.069(12) 0.014(9) -0.022(11) -0.005(10)
C7B 0.122(15) 0.069(12) 0.113(14) -0.052(11) -0.036(12) 0.031(11)
C7PA 0.105(3) 0.099(3) 0.088(3) -0.017(2) 0.000(2) -0.002(2)
C7PB 0.105(3) 0.099(3) 0.088(3) -0.017(2) 0.000(2) -0.002(2)
C8 0.105(3) 0.099(3) 0.088(3) -0.017(2) 0.000(2) -0.002(2)
C8A 0.039(8) 0.033(7) 0.038(8) -0.011(6) 0.004(6) 0.002(6)
C8B 0.035(7) 0.028(7) 0.022(6) -0.013(5) -0.004(5) 0.002(5)
C8PA 0.105(3) 0.099(3) 0.088(3) -0.017(2) 0.000(2) -0.002(2)
C8PB 0.105(3) 0.099(3) 0.088(3) -0.017(2) 0.000(2) -0.002(2)
C9 0.105(3) 0.099(3) 0.088(3) -0.017(2) 0.000(2) -0.002(2)
C9A 0.062(6) 0.074(6) 0.056(5) -0.015(5) 0.002(4) 0.000(5)
C9B 0.039(8) 0.064(10) 0.030(7) -0.018(7) -0.002(6) 0.001(7)
C9PA 0.105(3) 0.099(3) 0.088(3) -0.017(2) 0.000(2) -0.002(2)
C9PB 0.105(3) 0.099(3) 0.088(3) -0.017(2) 0.000(2) -0.002(2)
C10A 0.197(11) 0.122(8) 0.076(6) -0.009(5) 0.019(6) -0.002(7)
C10B 0.050(9) 0.077(12) 0.024(7) -0.010(7) 0.002(6) 0.004(8)
C10P 0.105(3) 0.099(3) 0.088(3) -0.017(2) 0.000(2) -0.002(2)
C11A 0.197(11) 0.122(8) 0.076(6) -0.009(5) 0.019(6) -0.002(7)
C11B 0.049(11) 0.17(2) 0.045(10) -0.041(12) -0.005(8) 0.013(12)
C11P 0.105(3) 0.099(3) 0.088(3) -0.017(2) 0.000(2) -0.002(2)
C12A 0.197(11) 0.122(8) 0.076(6) -0.009(5) 0.019(6) -0.002(7)
C12B 0.089(14) 0.059(11) 0.076(13) -0.049(10) 0.032(11) -0.016(10)
C12P 0.105(3) 0.099(3) 0.088(3) -0.017(2) 0.000(2) -0.002(2)
C13A 0.040(5) 0.049(5) 0.035(5) -0.015(4) -0.001(4) -0.004(4)
C13B 0.032(7) 0.028(7) 0.042(8) 0.010(6) -0.003(6) 0.000(5)
C13P 0.105(3) 0.099(3) 0.088(3) -0.017(2) 0.000(2) -0.002(2)
C14A 0.062(6) 0.074(6) 0.056(5) -0.015(5) 0.002(4) 0.000(5)
C14B 0.062(6) 0.059(6) 0.063(7) -0.005(5) 0.008(5) -0.011(5)
C14P 0.105(3) 0.099(3) 0.088(3) -0.017(2) 0.000(2) -0.002(2)
C15A 0.073(8) 0.209(17) 0.255(19) -0.051(14) -0.023(10) -0.008(9)
C15B 0.072(11) 0.024(6) 0.069(10) 0.004(6) 0.008(8) -0.001(7)
C15P 0.105(3) 0.099(3) 0.088(3) -0.017(2) 0.000(2) -0.002(2)
C16A 0.073(8) 0.209(17) 0.255(19) -0.051(14) -0.023(10) -0.008(9)
C16B 0.072(11) 0.024(6) 0.069(10) 0.004(6) 0.008(8) -0.001(7)
C16P 0.105(3) 0.099(3) 0.088(3) -0.017(2) 0.000(2) -0.002(2)
C17A 0.073(8) 0.209(17) 0.255(19) -0.051(14) -0.023(10) -0.008(9)
C17B 0.072(11) 0.024(6) 0.069(10) 0.004(6) 0.008(8) -0.001(7)
C17P 0.105(3) 0.099(3) 0.088(3) -0.017(2) 0.000(2) -0.002(2)
C18A 0.036(7) 0.040(8) 0.031(7) -0.005(6) 0.008(6) 0.007(6)
C18B 0.072(11) 0.024(6) 0.069(10) 0.004(6) 0.008(8) -0.001(7)
C18P 0.105(3) 0.099(3) 0.088(3) -0.017(2) 0.000(2) -0.002(2)
C19A 0.062(6) 0.074(6) 0.056(5) -0.015(5) 0.002(4) 0.000(5)
C19B 0.072(11) 0.024(6) 0.069(10) 0.004(6) 0.008(8) -0.001(7)
C20A 0.197(11) 0.122(8) 0.076(6) -0.009(5) 0.019(6) -0.002(7)
C20B 0.072(11) 0.024(6) 0.069(10) 0.004(6) 0.008(8) -0.001(7)
C21A 0.197(11) 0.122(8) 0.076(6) -0.009(5) 0.019(6) -0.002(7)
C21B 0.048(7) 0.062(8) 0.063(8) -0.047(6) 0.013(6) -0.009(6)
C22A 0.197(11) 0.122(8) 0.076(6) -0.009(5) 0.019(6) -0.002(7)
C22B 0.062(6) 0.059(6) 0.063(7) -0.005(5) 0.008(5) -0.011(5)
C23A 0.035(8) 0.027(7) 0.044(9) 0.005(6) 0.003(6) 0.004(6)
C23B 0.086(6) 0.100(7) 0.092(7) -0.039(6) 0.024(5) -0.037(5)
C24A 0.020(7) 0.060(10) 0.044(8) 0.006(7) 0.001(6) -0.004(6)
C24B 0.086(6) 0.100(7) 0.092(7) -0.039(6) 0.024(5) -0.037(5)
C25A 0.197(11) 0.122(8) 0.076(6) -0.009(5) 0.019(6) -0.002(7)
C25B 0.086(6) 0.100(7) 0.092(7) -0.039(6) 0.024(5) -0.037(5)
C26A 0.197(11) 0.122(8) 0.076(6) -0.009(5) 0.019(6) -0.002(7)
C26B 0.026(6) 0.030(7) 0.022(6) -0.011(5) 0.002(5) -0.004(5)
C27A 0.197(11) 0.122(8) 0.076(6) -0.009(5) 0.019(6) -0.002(7)
C27B 0.052(9) 0.034(8) 0.042(8) -0.022(6) -0.018(7) 0.005(6)
C28A 0.040(5) 0.049(5) 0.035(5) -0.015(4) -0.001(4) -0.004(4)
C28B 0.14(2) 0.043(10) 0.069(13) -0.011(9) -0.041(13) -0.002(12)
C29A 0.062(6) 0.074(6) 0.056(5) -0.015(5) 0.002(4) 0.000(5)
C29B 0.049(11) 0.14(2) 0.101(17) -0.054(15) -0.034(11) 0.009(12)
C30A 0.073(8) 0.209(17) 0.255(19) -0.051(14) -0.023(10) -0.008(9)
C30B 0.086(13) 0.065(12) 0.055(11) -0.036(9) -0.039(10) 0.022(10)
C31A 0.073(8) 0.209(17) 0.255(19) -0.051(14) -0.023(10) -0.008(9)
C31B 0.032(7) 0.029(7) 0.036(7) 0.007(6) -0.009(6) -0.008(6)
C32A 0.073(8) 0.209(17) 0.255(19) -0.051(14) -0.023(10) -0.008(9)
C32B 0.039(8) 0.041(9) 0.061(10) 0.014(7) 0.009(7) -0.001(7)
C33A 0.040(5) 0.049(5) 0.035(5) -0.015(4) -0.001(4) -0.004(4)
C33B 0.086(6) 0.100(7) 0.092(7) -0.039(6) 0.024(5) -0.037(5)
C34A 0.040(8) 0.030(7) 0.036(7) 0.011(6) -0.007(6) 0.001(6)
C34B 0.086(6) 0.100(7) 0.092(7) -0.039(6) 0.024(5) -0.037(5)
C35A 0.125(19) 0.081(15) 0.053(12) 0.031(10) -0.042(12) -0.017(13)
C35B 0.086(6) 0.100(7) 0.092(7) -0.039(6) 0.024(5) -0.037(5)
C36A 0.047(9) 0.056(10) 0.053(10) 0.033(8) 0.001(7) 0.005(8)
C36B 0.023(6) 0.030(7) 0.026(6) -0.002(5) 0.007(5) 0.004(5)
C37A 0.080(13) 0.051(10) 0.060(11) 0.028(9) 0.012(9) 0.032(9)
C37B 0.024(6) 0.036(7) 0.041(8) 0.005(6) 0.002(6) -0.008(5)
C38A 0.035(7) 0.029(7) 0.042(8) 0.006(6) 0.011(6) 0.016(6)
C38B 0.049(11) 0.131(19) 0.080(14) 0.079(14) -0.012(10) -0.023(11)
C39A 0.069(11) 0.041(9) 0.062(11) -0.008(8) -0.011(9) 0.031(8)
C39B 0.107(16) 0.077(14) 0.068(13) 0.035(11) 0.033(12) 0.054(12)
C40A 0.105(17) 0.063(13) 0.090(13) 0.011(10) 0.013(12) 0.054(11)
C40B 0.20(3) 0.074(15) 0.038(11) 0.014(10) -0.038(14) -0.028(16)
C41A 0.105(17) 0.063(13) 0.090(13) 0.011(10) 0.013(12) 0.054(11)
C41B 0.026(6) 0.018(6) 0.039(7) -0.006(5) -0.005(5) -0.001(5)
C42A 0.105(17) 0.063(13) 0.090(13) 0.011(10) 0.013(12) 0.054(11)
C42B 0.062(6) 0.059(6) 0.063(7) -0.005(5) 0.008(5) -0.011(5)
C43A 0.105(17) 0.063(13) 0.090(13) 0.011(10) 0.013(12) 0.054(11)
C43B 0.048(11) 0.084(14) 0.107(16) 0.009(12) -0.034(11) -0.030(10)
C44A 0.105(17) 0.063(13) 0.090(13) 0.011(10) 0.013(12) 0.054(11)
C44B 0.048(10) 0.098(14) 0.040(9) 0.035(9) -0.014(7) 0.006(9)
C45A 0.105(17) 0.063(13) 0.090(13) 0.011(10) 0.013(12) 0.054(11)
C45B 0.048(10) 0.078(13) 0.066(11) 0.013(10) 0.013(8) 0.037(9)

loop_
_atom_type_symbol
_atom_type_description
_atom_type_scat_dispersion_real
_atom_type_scat_dispersion_imag
_atom_type_scat_source
C C 0.0033 0.0016 'International Tables Vol C Tables 4.2.6.8 and 6.1.1.4'
H H 0.0000 0.0000 'International Tables Vol C Tables 4.2.6.8 and 6.1.1.4'
Gd Gd -0.1653 3.9035 'International Tables Vol C Tables 4.2.6.8 and 6.1.1.4'
Ni Ni 0.3393 1.1124 'International Tables Vol C Tables 4.2.6.8 and 6.1.1.4'
O O 0.0106 0.0060 'International Tables Vol C Tables 4.2.6.8 and 6.1.1.4'
P P 0.1023 0.0942 'International Tables Vol C Tables 4.2.6.8 and 6.1.1.4'

loop_
_geom_angle_atom_site_label_1
_geom_angle_atom_site_label_2
_geom_angle_atom_site_label_3
_geom_angle
_geom_angle_site_symmetry_1
_geom_angle_site_symmetry_3
Ni1 Gd1 Gd3A 119.81(3) 2_477 .
P1A Gd1 Gd3A 63.58(6) 2_477 .
P1A Gd1 Ni1 60.79(6) 2_477 2_477
O1PA Gd1 Gd3A 92.81(19) 2_477 .
O1PA Gd1 Ni1 35.95(19) 2_477 2_477
O1PA Gd1 P1A 29.24(19) 2_477 2_477
O1PA Gd1 O3PA 58.7(3) 2_477 2_477
O3PA Gd1 Gd3A 34.16(18) 2_477 .
O3PA Gd1 Ni1 88.19(18) 2_477 2_477
O3PA Gd1 P1A 29.43(18) 2_477 2_477
O5PA Gd1 Gd3A 37.28(19) . .
O5PA Gd1 Ni1 132.2(2) . 2_477
O5PA Gd1 P1A 95.4(2) . 2_477
O5PA Gd1 O1PA 123.0(3) . 2_477
O5PA Gd1 O3PA 67.9(3) . 2_477
O7PA Gd1 Gd3A 119.1(2) 2_477 .
O7PA Gd1 Ni1 37.77(19) 2_477 2_477
O7PA Gd1 P1A 85.5(2) 2_477 2_477
O7PA Gd1 O1PA 70.1(3) 2_477 2_477
O7PA Gd1 O3PA 102.8(3) 2_477 2_477
O7PA Gd1 O5PA 106.1(3) 2_477 .
O8A Gd1 Gd3A 148.6(2) . .
O8A Gd1 Ni1 67.5(2) . 2_477
O8A Gd1 P1A 103.2(3) . 2_477
O8A Gd1 O1PA 77.4(3) . 2_477
O8A Gd1 O3PA 127.5(3) . 2_477
O8A Gd1 O5PA 158.6(3) . .
O8A Gd1 O7PA 85.9(3) . 2_477
O8A Gd1 O18A 83.7(3) . .
O16A Gd1 Gd3A 116.9(2) . .
O16A Gd1 Ni1 114.1(2) . 2_477
O16A Gd1 P1A 170.2(2) . 2_477
O16A Gd1 O1PA 148.7(3) . 2_477
O16A Gd1 O3PA 150.1(3) . 2_477
O16A Gd1 O5PA 82.1(3) . .
O16A Gd1 O7PA 86.1(3) . 2_477
O16A Gd1 O8A 81.1(3) . .
O16A Gd1 O18A 95.8(3) . .
O18A Gd1 Gd3A 69.6(2) . .
O18A Gd1 Ni1 133.2(2) . 2_477
O18A Gd1 P1A 93.4(2) . 2_477
O18A Gd1 O1PA 104.0(3) . 2_477
O18A Gd1 O3PA 80.9(3) . 2_477
O18A Gd1 O5PA 84.9(3) . .
O18A Gd1 O7PA 168.9(3) . 2_477
Ni3B Gd1B Gd3B 121.13(3) . 2_566
P2B Gd1B Gd3B 63.72(6) 2_566 2_566
P2B Gd1B Ni3B 61.33(6) 2_566 .
O1PB Gd1B Gd3B 36.91(19) . 2_566
O1PB Gd1B Ni3B 136.3(2) . .
O1PB Gd1B P2B 96.3(2) . 2_566
O1PB Gd1B O4PB 68.3(3) . 2_566
O1PB Gd1B O5PB 124.4(3) . 2_566
O1PB Gd1B O9PB 110.4(3) . .
O4PB Gd1B Gd3B 34.51(17) 2_566 2_566
O4PB Gd1B Ni3B 88.50(17) 2_566 .
O4PB Gd1B P2B 29.23(18) 2_566 2_566
O5PB Gd1B Gd3B 92.82(17) 2_566 2_566
O5PB Gd1B Ni3B 36.35(18) 2_566 .
O5PB Gd1B P2B 29.14(18) 2_566 2_566
O5PB Gd1B O4PB 58.4(2) 2_566 2_566
O8B Gd1B Gd3B 147.1(2) . 2_566
O8B Gd1B Ni3B 67.3(2) . .
O8B Gd1B P2B 103.4(2) . 2_566
O8B Gd1B O1PB 155.6(3) . .
O8B Gd1B O4PB 127.7(3) . 2_566
O8B Gd1B O5PB 77.8(3) . 2_566
O8B Gd1B O9PB 85.3(3) . .
O8B Gd1B O15B 82.7(3) . .
O9PB Gd1B Gd3B 121.66(18) . 2_566
O9PB Gd1B Ni3B 38.05(18) . .
O9PB Gd1B P2B 86.58(19) . 2_566
O9PB Gd1B O4PB 103.7(3) . 2_566
O9PB Gd1B O5PB 70.8(3) . 2_566
O12B Gd1B Gd3B 114.9(2) . 2_566
O12B Gd1B Ni3B 115.7(2) . .
O12B Gd1B P2B 170.5(2) . 2_566
O12B Gd1B O1PB 79.9(3) . .
O12B Gd1B O4PB 148.2(3) . 2_566
O12B Gd1B O5PB 151.0(3) . 2_566
O12B Gd1B O8B 82.5(3) . .
O12B Gd1B O9PB 86.6(3) . .
O12B Gd1B O15B 94.3(3) . .
O15B Gd1B Gd3B 69.0(2) . 2_566
O15B Gd1B Ni3B 132.8(2) . .
O15B Gd1B P2B 93.8(2) . 2_566
O15B Gd1B O1PB 81.8(3) . .
O15B Gd1B O4PB 81.9(3) . 2_566
O15B Gd1B O5PB 104.1(3) . 2_566
O15B Gd1B O9PB 167.7(3) . .
O2PA Gd2 Ni2A 41.8(2) . .
O2PA Gd2 O9A 68.5(3) . .
O2PA Gd2 O10A 113.9(3) . .
O2PA Gd2 C13A 90.5(4) . .
O6PA Gd2 Ni2A 43.3(2) . .
O6PA Gd2 O2PA 72.6(3) . .
O6PA Gd2 O9A 70.1(3) . .
O6PA Gd2 O10A 108.8(3) . .
O6PA Gd2 C13A 90.0(3) . .
O8PA Gd2 Ni2A 118.1(2) 2_477 .
O8PA Gd2 O2PA 90.6(3) 2_477 .
O8PA Gd2 O6PA 96.4(3) 2_477 .
O8PA Gd2 O9A 157.5(3) 2_477 .
O8PA Gd2 O10A 148.8(3) 2_477 .
O8PA Gd2 O14A 84.9(3) 2_477 2_477
O8PA Gd2 O15A 84.4(3) 2_477 .
O8PA Gd2 C13A 173.5(4) 2_477 .
O9A Gd2 Ni2A 40.1(2) . .
O9A Gd2 C13A 26.3(3) . .
O10A Gd2 Ni2A 93.1(2) . .
O10A Gd2 O9A 53.1(3) . .
O10A Gd2 C13A 26.8(4) . .
O14A Gd2 Ni2A 118.5(2) 2_477 .
O14A Gd2 O2PA 86.9(3) 2_477 .
O14A Gd2 O6PA 159.5(3) 2_477 .
O14A Gd2 O9A 101.5(3) 2_477 .
O14A Gd2 O10A 77.9(4) 2_477 .
O14A Gd2 C13A 88.8(4) 2_477 .
O15A Gd2 Ni2A 125.2(2) . .
O15A Gd2 O2PA 159.4(3) . .
O15A Gd2 O6PA 88.1(3) . .
O15A Gd2 O9A 112.2(3) . .
O15A Gd2 O10A 78.5(4) . .
O15A Gd2 O14A 112.4(3) . 2_477
O15A Gd2 C13A 96.8(4) . .
C13A Gd2 Ni2A 66.4(3) . .
O3PB Gd2B Ni1B 42.22(17) . 2_566
O3PB Gd2B O17B 109.3(3) . .
O3PB Gd2B O18B 68.7(3) . .
O3PB Gd2B C21B 88.5(4) . .
O6PB Gd2B Ni1B 41.93(18) . 2_566
O6PB Gd2B O3PB 71.5(3) . .
O6PB Gd2B O17B 112.8(4) . .
O6PB Gd2B O18B 69.3(3) . .
O6PB Gd2B C21B 91.1(4) . .
O8PB Gd2B Ni1B 116.8(2) . 2_566
O8PB Gd2B O3PB 93.6(3) . .
O8PB Gd2B O6PB 91.2(3) . .
O8PB Gd2B O11B 85.5(3) . .
O8PB Gd2B O13B 83.6(3) . .
O8PB Gd2B O17B 150.7(3) . .
O8PB Gd2B O18B 156.7(3) . .
O8PB Gd2B C21B 177.2(4) . .
O11B Gd2B Ni1B 122.3(2) . 2_566
O11B Gd2B O3PB 87.5(3) . .
O11B Gd2B O6PB 158.6(3) . .
O11B Gd2B O13B 112.4(3) . .
O11B Gd2B O17B 77.7(4) . .
O11B Gd2B O18B 107.8(3) . .
O11B Gd2B C21B 92.8(4) . .
O13B Gd2B Ni1B 121.9(2) . 2_566
O13B Gd2B O3PB 159.5(3) . .
O13B Gd2B O6PB 88.2(3) . .
O13B Gd2B O17B 80.9(4) . .
O13B Gd2B O18B 107.5(3) . .
O13B Gd2B C21B 95.0(4) . .
O17B Gd2B Ni1B 92.5(2) . 2_566
O17B Gd2B O18B 52.5(3) . .
O17B Gd2B C21B 26.5(4) . .
O18B Gd2B Ni1B 39.99(18) . 2_566
O18B Gd2B C21B 26.1(3) . .
C21B Gd2B Ni1B 66.0(3) . 2_566
Ni3A Gd3A Gd1 120.86(3) . .
P2A Gd3A Gd1 62.93(6) . .
P2A Gd3A Ni3A 61.15(6) . .
O3PA Gd3A Gd1 36.4(2) 2_477 .
O3PA Gd3A Ni3A 142.5(2) 2_477 .
O3PA Gd3A P2A 97.3(2) 2_477 .
O3PA Gd3A O4PA 126.2(3) 2_477 .
O3PA Gd3A O5PA 67.8(3) 2_477 .
O3PA Gd3A O9PA 119.0(3) 2_477 .
O4PA Gd3A Gd1 91.97(18) . .
O4PA Gd3A Ni3A 36.39(18) . .
O4PA Gd3A P2A 29.17(18) . .
O4PA Gd3A O5PA 58.5(3) . .
O5PA Gd3A Gd1 34.83(18) . .
O5PA Gd3A Ni3A 86.30(18) . .
O5PA Gd3A P2A 29.52(19) . .
O9PA Gd3A Gd1 124.19(19) . .
O9PA Gd3A Ni3A 37.36(19) . .
O9PA Gd3A P2A 86.8(2) . .
O9PA Gd3A O4PA 70.7(3) . .
O9PA Gd3A O5PA 100.0(3) . .
O12A Gd3A Gd1 145.4(2) . .
O12A Gd3A Ni3A 66.7(2) . .
O12A Gd3A P2A 103.0(3) . .
O12A Gd3A O3PA 150.7(3) . 2_477
O12A Gd3A O4PA 77.1(3) . .
O12A Gd3A O5PA 130.5(3) . .
O12A Gd3A O9PA 83.4(3) . .
O13A Gd3A Gd1 115.4(2) . .
O13A Gd3A Ni3A 117.6(2) . .
O13A Gd3A P2A 172.8(2) . .
O13A Gd3A O3PA 79.8(3) . 2_477
O13A Gd3A O4PA 152.3(3) . .
O13A Gd3A O5PA 146.7(3) . .
O13A Gd3A O9PA 88.9(3) . .
O13A Gd3A O12A 82.2(3) . .
O13A Gd3A O17A 101.1(3) . .
O17A Gd3A Gd1 67.4(2) . .
O17A Gd3A Ni3A 123.3(2) . .
O17A Gd3A P2A 84.7(2) . .
O17A Gd3A O3PA 80.6(3) . 2_477
O17A Gd3A O4PA 93.4(3) . .
O17A Gd3A O5PA 81.4(3) . .
O17A Gd3A O9PA 159.6(3) . .
O17A Gd3A O12A 80.5(3) . .
Ni2B Gd3B Gd1B 119.83(3) . 2_566
P1B Gd3B Gd1B 63.00(6) 2_566 2_566
P1B Gd3B Ni2B 60.70(6) 2_566 .
O1PB Gd3B Gd1B 34.46(17) 2_566 2_566
O1PB Gd3B Ni2B 86.18(17) 2_566 .
O1PB Gd3B P1B 29.20(18) 2_566 2_566
O2PB Gd3B Gd1B 92.06(17) 2_566 2_566
O2PB Gd3B Ni2B 35.98(17) 2_566 .
O2PB Gd3B P1B 29.12(18) 2_566 2_566
O2PB Gd3B O1PB 58.2(2) 2_566 2_566
O4PB Gd3B Gd1B 37.05(19) . 2_566
O4PB Gd3B Ni2B 139.7(2) . .
O4PB Gd3B P1B 97.5(2) . 2_566
O4PB Gd3B O1PB 68.4(3) . 2_566
O4PB Gd3B O2PB 126.1(3) . 2_566
O4PB Gd3B O7PB 114.9(3) . .
O7PB Gd3B Gd1B 121.22(19) . 2_566
O7PB Gd3B Ni2B 37.32(18) . .
O7PB Gd3B P1B 85.62(19) . 2_566
O7PB Gd3B O1PB 99.6(3) . 2_566
O7PB Gd3B O2PB 69.9(2) . 2_566
O10B Gd3B Gd1B 148.1(2) . 2_566
O10B Gd3B Ni2B 67.0(2) . .
O10B Gd3B P1B 103.7(2) . 2_566
O10B Gd3B O1PB 130.4(3) . 2_566
O10B Gd3B O2PB 77.7(3) . 2_566
O10B Gd3B O4PB 152.8(3) . .
O10B Gd3B O7PB 83.8(3) . .
O10B Gd3B O14B 80.9(3) . .
O10B Gd3B O16B 82.0(3) . .
O14B Gd3B Gd1B 115.9(2) . 2_566
O14B Gd3B Ni2B 117.1(2) . .
O14B Gd3B P1B 172.6(2) . 2_566
O14B Gd3B O1PB 147.9(3) . 2_566
O14B Gd3B O2PB 151.4(3) . 2_566
O14B Gd3B O4PB 79.9(3) . .
O14B Gd3B O7PB 89.2(3) . .
O14B Gd3B O16B 101.8(3) . .
O16B Gd3B Gd1B 68.5(2) . 2_566
O16B Gd3B Ni2B 123.6(2) . .
O16B Gd3B P1B 84.7(2) . 2_566
O16B Gd3B O1PB 79.7(3) . 2_566
O16B Gd3B O2PB 93.8(3) . 2_566
O16B Gd3B O4PB 83.3(3) . .
O16B Gd3B O7PB 160.4(3) . .
O1A Ni1 Gd1 133.9(2) . 2_477
O1A Ni1 O7PA 93.8(3) . .
O1OH Ni1 Gd1 103.1(2) . 2_477
O1OH Ni1 O1A 79.5(3) . .
O1OH Ni1 O1PA 91.1(3) . .
O1OH Ni1 O7A 173.9(3) . .
O1OH Ni1 O7PA 86.1(3) . .
O1PA Ni1 Gd1 44.1(2) . 2_477
O1PA Ni1 O1A 169.8(3) . .
O1PA Ni1 O7PA 81.3(3) . .
O3A Ni1 Gd1 135.0(3) . 2_477
O3A Ni1 O1A 89.5(4) . .
O3A Ni1 O1OH 94.7(4) . .
O3A Ni1 O1PA 95.4(4) . .
O3A Ni1 O7A 87.0(4) . .
O3A Ni1 O7PA 176.6(4) . .
O7A Ni1 Gd1 79.6(3) . 2_477
O7A Ni1 O1A 94.7(3) . .
O7A Ni1 O1PA 94.6(3) . .
O7A Ni1 O7PA 92.6(4) . .
O7PA Ni1 Gd1 41.7(2) . 2_477
O1 Ni1B Gd2B 110.2(2) . 2_566
O1 Ni1B O3PB 84.9(3) . 2_566
O1 Ni1B O4B 101.5(3) . .
O1 Ni1B O5B 101.2(3) . .
O1 Ni1B O6PB 83.7(3) . 2_566
O1 Ni1B O18B 159.1(3) . 2_566
O3PB Ni1B Gd2B 47.2(2) 2_566 2_566
O4B Ni1B Gd2B 121.7(3) . 2_566
O4B Ni1B O3PB 168.9(3) . 2_566
O4B Ni1B O6PB 92.4(3) . 2_566
O4B Ni1B O18B 92.1(3) . 2_566
O5B Ni1B Gd2B 124.5(2) . 2_566
O5B Ni1B O3PB 93.9(3) . 2_566
O5B Ni1B O4B 93.7(4) . .
O5B Ni1B O6PB 171.2(3) . 2_566
O5B Ni1B O18B 93.5(3) . 2_566
O6PB Ni1B Gd2B 46.7(2) 2_566 2_566
O6PB Ni1B O3PB 79.2(3) 2_566 2_566
O18B Ni1B Gd2B 48.8(2) 2_566 2_566
O18B Ni1B O3PB 79.3(3) 2_566 2_566
O18B Ni1B O6PB 79.9(3) 2_566 2_566
O1OH Ni2A Gd2 109.4(2) . .
O1OH Ni2A O2PA 83.3(3) . .
O1OH Ni2A O4A 101.2(4) . .
O1OH Ni2A O5A 100.7(3) . .
O1OH Ni2A O6PA 85.2(3) . .
O1OH Ni2A O9A 158.3(3) . .
O2PA Ni2A Gd2 46.4(2) . .
O2PA Ni2A O6PA 78.8(3) . .
O4A Ni2A Gd2 122.4(3) . .
O4A Ni2A O2PA 92.8(3) . .
O4A Ni2A O6PA 168.9(4) . .
O4A Ni2A O9A 92.0(4) . .
O5A Ni2A Gd2 125.5(3) . .
O5A Ni2A O2PA 171.9(3) . .
O5A Ni2A O4A 93.3(4) . .
O5A Ni2A O6PA 94.4(3) . .
O5A Ni2A O9A 95.6(4) . .
O6PA Ni2A Gd2 46.4(2) . .
O9A Ni2A Gd2 48.9(2) . .
O9A Ni2A O2PA 78.9(3) . .
O9A Ni2A O6PA 79.3(3) . .
O1 Ni2B Gd3B 103.5(2) . .
O1 Ni2B O1B 80.1(3) . .
O1 Ni2B O2PB 91.3(3) . 2_566
O1 Ni2B O7PB 87.1(3) . .
O1 Ni2B O9B 174.6(3) . .
O1B Ni2B Gd3B 133.9(2) . .
O1B Ni2B O7PB 93.7(3) . .
O2PB Ni2B Gd3B 44.3(2) 2_566 .
O2PB Ni2B O1B 170.5(3) 2_566 .
O2PB Ni2B O7PB 81.8(3) 2_566 .
O6B Ni2B Gd3B 134.4(2) . .
O6B Ni2B O1 95.4(3) . .
O6B Ni2B O1B 89.8(3) . .
O6B Ni2B O2PB 95.0(3) . 2_566
O6B Ni2B O7PB 176.1(3) . .
O6B Ni2B O9B 84.4(3) . .
O7PB Ni2B Gd3B 41.8(2) . .
O9B Ni2B Gd3B 80.3(2) . .
O9B Ni2B O1B 94.5(3) . .
O9B Ni2B O2PB 94.1(3) . 2_566
O9B Ni2B O7PB 93.4(3) . .
O1A Ni3A Gd3A 131.3(2) . .
O1OH Ni3A Gd3A 102.1(2) . .
O1OH Ni3A O1A 79.5(3) . .
O1OH Ni3A O4PA 91.0(3) . .
O1OH Ni3A O9PA 86.4(3) . .
O1OH Ni3A O11A 176.0(3) . .
O4PA Ni3A Gd3A 44.4(2) . .
O4PA Ni3A O1A 168.6(3) . .
O4PA Ni3A O9PA 82.5(3) . .
O6A Ni3A Gd3A 138.1(3) . .
O6A Ni3A O1A 89.4(4) . .
O6A Ni3A O1OH 94.0(3) . .
O6A Ni3A O4PA 97.6(3) . .
O6A Ni3A O9PA 179.6(4) . .
O6A Ni3A O11A 85.9(4) . .
O9PA Ni3A Gd3A 41.9(2) . .
O9PA Ni3A O1A 90.6(3) . .
O11A Ni3A Gd3A 80.5(2) . .
O11A Ni3A O1A 96.5(3) . .
O11A Ni3A O4PA 93.0(3) . .
O11A Ni3A O9PA 93.6(3) . .
O1 Ni3B Gd1B 101.6(2) . .
O1 Ni3B O1B 79.4(3) . .
O1 Ni3B O3B 94.2(3) . .
O1 Ni3B O5PB 89.9(3) . 2_566
O1 Ni3B O7B 175.1(3) . .
O1 Ni3B O9PB 85.0(3) . .
O1B Ni3B Gd1B 133.7(2) . .
O1B Ni3B O9PB 93.1(3) . .
O3B Ni3B Gd1B 136.0(3) . .
O3B Ni3B O1B 89.3(3) . .
O3B Ni3B O5PB 95.6(3) . 2_566
O3B Ni3B O9PB 177.3(3) . .
O5PB Ni3B Gd1B 44.3(2) 2_566 .
O5PB Ni3B O1B 168.6(3) 2_566 .
O5PB Ni3B O9PB 81.8(3) 2_566 .
O7B Ni3B Gd1B 79.8(2) . .
O7B Ni3B O1B 96.2(3) . .
O7B Ni3B O3B 87.9(3) . .
O7B Ni3B O5PB 94.3(3) . 2_566
O7B Ni3B O9PB 93.1(3) . .
O9PB Ni3B Gd1B 41.9(2) . .
O1PA P1A Gd1 51.4(3) . 2_477
O1PA P1A O3PA 103.5(5) . .
O1PA P1A C1PA 108.5(9) . .
O2PA P1A Gd1 127.5(3) . 2_477
O2PA P1A O1PA 114.6(5) . .
O2PA P1A O3PA 111.2(5) . .
O2PA P1A C1PA 107.1(9) . .
O3PA P1A Gd1 52.1(3) . 2_477
O3PA P1A C1PA 111.9(8) . .
C1PA P1A Gd1 125.4(8) . 2_477
O1PB P1B Gd3B 52.4(3) . 2_566
O1PB P1B O2PB 103.5(4) . .
O1PB P1B C1PB 109.7(9) . .
O2PB P1B Gd3B 51.3(3) . 2_566
O2PB P1B C1PB 107.7(8) . .
O3PB P1B Gd3B 133.8(3) . 2_566
O3PB P1B O1PB 111.8(4) . .
O3PB P1B O2PB 115.0(4) . .
O3PB P1B C1PB 109.0(9) . .
C1PB P1B Gd3B 117.2(8) . 2_566
O4PA P2A Gd3A 51.5(3) . .
O4PA P2A O5PA 104.2(4) . .
O4PA P2A C7PA 107.9(8) . .
O5PA P2A Gd3A 53.1(3) . .
O5PA P2A C7PA 107.9(8) . .
O6PA P2A Gd3A 134.8(3) . .
O6PA P2A O4PA 115.2(4) . .
O6PA P2A O5PA 110.6(4) . .
O6PA P2A C7PA 110.7(9) . .
C7PA P2A Gd3A 114.5(8) . .
O4PB P2B Gd1B 52.4(3) . 2_566
O4PB P2B O5PB 103.6(4) . .
O4PB P2B C7PB 110.9(8) . .
O5PB P2B Gd1B 51.1(3) . 2_566
O5PB P2B C7PB 109.6(9) . .
O6PB P2B Gd1B 127.6(3) . 2_566
O6PB P2B O4PB 111.5(4) . .
O6PB P2B O5PB 113.9(4) . .
O6PB P2B C7PB 107.5(8) . .
C7PB P2B Gd1B 125.0(8) . 2_566
O7PA P3A C1 110.3(9) . .
O8PA P3A O7PA 109.8(5) . .
O8PA P3A O9PA 109.7(5) . .
O8PA P3A C1 107.5(9) . .
O9PA P3A O7PA 110.6(5) . .
O9PA P3A C1 108.7(9) . .
O7PB P3B C13P 110.0(9) . .
O8PB P3B O7PB 109.3(4) . .
O8PB P3B O9PB 110.3(4) . .
O8PB P3B C13P 106.7(8) . .
O9PB P3B O7PB 110.1(4) . .
O9PB P3B C13P 110.4(9) . .
Ni1B O1 Ni2B 120.2(4) . .
Ni1B O1 Ni3B 119.2(4) . .
Ni2B O1 Ni3B 103.3(3) . .
Ni1 O1A Ni3A 95.1(3) . .
C1A O1A Ni1 128.1(8) . .
C1A O1A Ni3A 127.6(9) . .
Ni2B O1B Ni3B 94.7(3) . .
C1B O1B Ni2B 126.0(8) . .
C1B O1B Ni3B 128.7(8) . .
Ni2A O1OH Ni1 118.4(4) . .
Ni2A O1OH Ni3A 120.6(4) . .
Ni3A O1OH Ni1 103.7(3) . .
Ni1 O1PA Gd1 100.0(3) . 2_477
P1A O1PA Gd1 99.3(4) . 2_477
P1A O1PA Ni1 135.4(5) . .
Gd1B O1PB Gd3B 108.6(3) . 2_566
P1B O1PB Gd1B 148.9(5) . .
P1B O1PB Gd3B 98.4(4) . 2_566
Ni2A O2PA Gd2 91.8(3) . .
P1A O2PA Gd2 142.1(5) . .
P1A O2PA Ni2A 125.4(5) . .
Ni2B O2PB Gd3B 99.8(3) 2_566 2_566
P1B O2PB Gd3B 99.6(4) . 2_566
P1B O2PB Ni2B 135.3(5) . 2_566
C3A O3A Ni1 128.4(9) . .
C3B O3B Ni3B 128.2(7) . .
Gd3A O3PA Gd1 109.4(3) 2_477 2_477
P1A O3PA Gd1 98.5(4) . 2_477
P1A O3PA Gd3A 152.1(5) . 2_477
Ni1B O3PB Gd2B 90.5(3) 2_566 .
P1B O3PB Gd2B 139.3(4) . .
P1B O3PB Ni1B 129.6(4) . 2_566
C3A O4A Ni2A 128.0(9) . .
C3B O4B Ni1B 129.5(8) . .
Ni3A O4PA Gd3A 99.2(3) . .
P2A O4PA Gd3A 99.3(4) . .
P2A O4PA Ni3A 135.8(5) . .
Gd3B O4PB Gd1B 108.4(3) . 2_566
P2B O4PB Gd1B 98.3(4) . 2_566
P2B O4PB Gd3B 153.1(5) . .
C8A O5A Ni2A 127.3(9) . .
C8B O5B Ni1B 129.5(8) . .
Gd1 O5PA Gd3A 107.9(3) . .
P2A O5PA Gd1 146.1(5) . .
P2A O5PA Gd3A 97.4(4) . .
Ni3B O5PB Gd1B 99.3(3) 2_566 2_566
P2B O5PB Gd1B 99.7(4) . 2_566
P2B O5PB Ni3B 136.6(5) . 2_566
C8A O6A Ni3A 133.3(9) . .
C8B O6B Ni2B 132.5(7) . .
Ni2A O6PA Gd2 90.2(3) . .
P2A O6PA Gd2 138.1(5) . .
P2A O6PA Ni2A 129.9(5) . .
Ni1B O6PB Gd2B 91.4(3) 2_566 .
P2B O6PB Gd2B 140.9(4) . .
P2B O6PB Ni1B 127.5(4) . 2_566
C38A O7A Ni1 129.8(8) 2_477 .
C13B O7B Ni3B 129.2(8) . .
Ni1 O7PA Gd1 100.5(3) . 2_477
P3A O7PA Gd1 131.3(4) . 2_477
P3A O7PA Ni1 127.6(5) . .
Ni2B O7PB Gd3B 100.9(3) . .
P3B O7PB Gd3B 128.0(4) . .
P3B O7PB Ni2B 129.8(4) . .
C38A O8A Gd1 135.5(8) . .
C13B O8B Gd1B 136.6(8) . .
P3A O8PA Gd2 148.0(5) . 2_477
P3B O8PB Gd2B 147.2(5) . .
Ni2A O9A Gd2 91.0(3) . .
C13A O9A Gd2 91.5(7) . .
C13A O9A Ni2A 175.7(10) . .
C26B O9B Ni2B 129.2(7) . .
Ni3A O9PA Gd3A 100.8(3) . .
P3A O9PA Gd3A 125.2(4) . .
P3A O9PA Ni3A 132.0(5) . .
Ni3B O9PB Gd1B 100.1(3) . .
P3B O9PB Gd1B 129.0(4) . .
P3B O9PB Ni3B 130.1(4) . .
C13A O10A Gd2 92.4(8) . .
C26B O10B Gd3B 137.6(8) . .
C18A O11A Ni3A 127.7(8) . .
C31B O11B Gd2B 143.6(8) . .
C18A O12A Gd3A 136.3(9) . .
C31B O12B Gd1B 166.1(9) . .
C23A O13A Gd3A 162.0(9) . .
C41B O13B Gd2B 149.3(8) . .
C23A O14A Gd2 145.8(9) . 2_477
C41B O14B Gd3B 158.8(9) . .
C28A O15A Gd2 147.6(9) . .
C36B O15B Gd1B 138.4(8) 2_566 .
C28A O16A Gd1 161.2(10) . .
C36B O16B Gd3B 139.5(8) . .
C33A O17A Gd3A 140.8(8) . .
C21B O17B Gd2B 93.3(9) . .
C33A O18A Gd1 137.0(9) . .
Ni1B O18B Gd2B 91.2(3) 2_566 .
C21B O18B Gd2B 93.0(8) . .
C21B O18B Ni1B 174.6(10) . 2_566
C3 C1 P3A 124.2(19) . .
O1A C1A O2A 122.1(13) . .
O1A C1A C2A 118.1(13) . .
C2A C1A O2A 119.7(13) . .
O1B C1B O2B 119.7(13) . .
O1B C1B C2B 121.9(13) . .
O2B C1B C2B 118.3(12) . .
C2PA C1PA P1A 114.2(16) . .
C2PB C1PB P1B 116.3(17) . .
C9PA C2 C11P 112(2) . .
C3PA C2PA C1PA 118(2) . .
C1PB C2PB C3PB 117(2) . .
C1 C3 C15P 118(2) . .
O3A C3A O4A 127.0(13) . .
O3A C3A C4A 118.0(14) . .
O4A C3A C4A 115.0(14) . .
O3B C3B O4B 126.9(11) . .
O3B C3B C4B 115.3(11) . .
O4B C3B C4B 117.8(11) . .
C4PA C3PA C2PA 112.9(16) . .
C2PB C3PB C4PB 113(2) . .
C7 C4 C14P 113.5(15) . .
C5A C4A C3A 106.8(14) . .
C6A C4A C3A 112.3(15) . .
C6A C4A C5A 108.0(16) . .
C6A C4A C7A 112.7(16) . .
C7A C4A C3A 106.6(13) . .
C7A C4A C5A 110.3(17) . .
C3B C4B C5B 109.7(12) . .
C3B C4B C6B 107.1(12) . .
C6B C4B C5B 106.6(15) . .
C7B C4B C3B 110.4(13) . .
C7B C4B C5B 110.2(15) . .
C7B C4B C6B 112.6(16) . .
C3PA C4PA C5PA 109.8(14) . .
C5PB C4PB C3PB 117.2(19) . .
C6 C5 C10P 112.3(16) . .
C4PA C5PA C6PA 107.6(15) . .
C4PB C5PB C6PB 113.3(17) . .
C4 C7 C9 108.7(13) . .
C8PA C7PA P2A 114.6(17) . .
C8PB C7PB P2B 116.0(17) . .
O5A C8A C9A 114.2(13) . .
O6A C8A O5A 129.5(13) . .
O6A C8A C9A 116.3(12) . .
O5B C8B C9B 116.7(11) . .
O6B C8B O5B 127.5(11) . .
O6B C8B C9B 115.9(10) . .
C7PA C8PA C9PA 112(2) . .
C7PB C8PB C9PB 112(2) . .
C7 C9 C8 111.0(13) . .
C10A C9A C8A 113.1(18) . .
C11A C9A C8A 110.0(17) . .
C11A C9A C10A 107(2) . .
C12A C9A C8A 110.8(17) . .
C12A C9A C10A 109(2) . .
C12A C9A C11A 107(2) . .
C8B C9B C10B 111.2(11) . .
C8B C9B C11B 111.5(12) . .
C10B C9B C11B 107.1(13) . .
C12B C9B C8B 105.8(12) . .
C12B C9B C10B 110.5(13) . .
C12B C9B C11B 110.8(15) . .
C2 C9PA C8PA 113(2) . .
C10P C9PB C8PB 114.4(19) . .
C9PB C10P C5 112.5(18) . .
C12P C11P C2 114(2) . .
O9A C13A Gd2 62.2(6) . .
O9A C13A O10A 122.8(12) . .
O9A C13A C14A 119.0(12) . .
O10A C13A Gd2 60.7(7) . .
O10A C13A C14A 116.1(13) . .
C14A C13A Gd2 169.1(11) . .
O7B C13B C14B 116.9(13) . .
O8B C13B O7B 125.4(12) . .
O8B C13B C14B 117.6(12) . .
C14P C13P P3B 121.1(18) . .
C13A C14A C16A 110.4(17) . .
C15A C14A C13A 106.0(15) . .
C15A C14A C16A 104.0(17) . .
C15A C14A C17A 107(2) . .
C17A C14A C13A 116.0(17) . .
C17A C14A C16A 112.2(17) . .
C13B C14B C17B 97.9(15) . .
C13B C14B C20B 101.0(15) . .
C15B C14B C13B 111.8(19) . .
C15B C14B C17B 99(2) . .
C16B C14B C13B 113.1(17) . .
C16B C14B C18B 113(2) . .
C16B C14B C20B 110(2) . .
C18B C14B C13B 111.6(17) . .
C18B C14B C20B 107(2) . .
C19B C14B C13B 115(2) . .
C19B C14B C15B 124(3) . .
C19B C14B C17B 104(2) . .
C13P C14P C4 114.7(19) . .
C16P C15P C3 113.8(18) . .
C15P C16P C17P 117.6(17) . .
C18P C17P C16P 102.4(15) . .
O11A C18A O12A 125.6(12) . .
O11A C18A C19A 117.4(13) . .
O12A C18A C19A 116.9(13) . .
C20A C19A C18A 114.4(17) . .
C20A C19A C21A 91.7(19) . .
C21A C19A C18A 103.9(16) . .
C22A C19A C18A 115.8(17) . .
C22A C19A C20A 123(2) . .
C22A C19A C21A 100(2) . .
O17B C21B Gd2B 60.2(7) . .
O17B C21B C22B 119.1(14) . .
O18B C21B Gd2B 60.9(7) . .
O18B C21B O17B 121.2(13) . .
O18B C21B C22B 113.3(12) . .
C22B C21B Gd2B 152.4(12) . .
C23B C22B C21B 104.9(13) . .
C23B C22B C24B 107.6(13) . .
C23B C22B C25B 112.1(14) . .
C24B C22B C21B 105.4(13) . .
C24B C22B C25B 112.7(14) . .
C25B C22B C21B 113.6(14) . .
O13A C23A O14A 123.2(12) . .
O13A C23A C24A 117.8(12) . .
O14A C23A C24A 118.9(12) . .
C23A C24A C27A 109.7(15) . .
C25A C24A C23A 107.4(16) . .
C25A C24A C26A 112.6(19) . .
C25A C24A C27A 107.6(17) . .
C26A C24A C23A 109.7(15) . .
C26A C24A C27A 109.8(19) . .
O9B C26B O10B 123.6(11) . .
O9B C26B C27B 119.6(10) . .
O10B C26B C27B 116.8(11) . .
C26B C27B C28B 108.0(12) . .
C29B C27B C26B 110.0(13) . .
C29B C27B C28B 109.4(16) . .
C29B C27B C30B 110.8(14) . .
C30B C27B C26B 111.1(11) . .
C30B C27B C28B 107.5(14) . .
O15A C28A O16A 124.2(14) . .
O15A C28A C29A 117.1(14) . .
O16A C28A C29A 118.7(15) . .
C28A C29A C31A 110.6(18) . .
C30A C29A C28A 114.7(19) . .
C30A C29A C31A 103(2) . .
C32A C29A C28A 110.2(18) . .
C32A C29A C30A 105(2) . .
C32A C29A C31A 113(2) . .
O11B C31B C32B 115.4(12) . .
O12B C31B O11B 124.2(12) . .
O12B C31B C32B 120.4(12) . .
C31B C32B C34B 110.6(14) . .
C33B C32B C31B 110.0(14) . .
C33B C32B C34B 107.7(15) . .
C33B C32B C35B 115.0(16) . .
C35B C32B C31B 108.7(13) . .
C35B C32B C34B 104.7(16) . .
O17A C33A C34A 115.4(12) . .
O18A C33A O17A 124.4(13) . .
O18A C33A C34A 120.1(13) . .
C35A C34A C33A 107.8(12) . .
C35A C34A C36A 109.6(14) . .
C36A C34A C33A 109.7(11) . .
C37A C34A C33A 110.4(12) . .
C37A C34A C35A 109.9(15) . .
C37A C34A C36A 109.4(13) . .
O15B C36B C37B 116.5(11) 2_566 .
O16B C36B O15B 124.3(11) . 2_566
O16B C36B C37B 119.2(11) . .
C38B C37B C36B 110.6(11) . .
C38B C37B C39B 109.0(16) . .
C38B C37B C40B 110.6(16) . .
C39B C37B C36B 105.3(11) . .
C40B C37B C36B 111.2(12) . .
C40B C37B C39B 110.0(16) . .
O7A C38A O8A 125.7(11) 2_477 .
O7A C38A C39A 119.5(13) 2_477 .
O8A C38A C39A 114.8(13) . .
C38A C39A C42A 102.0(18) . .
C38A C39A C43A 107.0(17) . .
C38A C39A C45A 103.0(16) . .
C40A C39A C38A 112(2) . .
C40A C39A C42A 104(3) . .
C41A C39A C38A 118.1(19) . .
C41A C39A C43A 117(3) . .
C41A C39A C45A 114(3) . .
C43A C39A C45A 94(2) . .
C44A C39A C38A 113(2) . .
C44A C39A C40A 115(3) . .
C44A C39A C42A 110(3) . .
O13B C41B C42B 117.6(12) . .
O14B C41B O13B 124.0(11) . .
O14B C41B C42B 118.4(12) . .
C41B C42B C44B 111.3(13) . .
C41B C42B C45B 110.0(14) . .
C43B C42B C41B 107.4(14) . .
C43B C42B C44B 110.3(16) . .
C43B C42B C45B 109.8(16) . .
C44B C42B C45B 108.1(15) . .

loop_
_geom_bond_atom_site_label_1
_geom_bond_atom_site_label_2
_geom_bond_distance
_geom_bond_site_symmetry_2
Gd1 Gd3A 3.9301(8) .
Gd1 Ni1 3.4807(17) 2_477
Gd1 P1A 3.103(3) 2_477
Gd1 O1PA 2.459(9) 2_477
Gd1 O3PA 2.475(8) 2_477
Gd1 O5PA 2.359(8) .
Gd1 O7PA 2.355(8) 2_477
Gd1 O8A 2.306(8) .
Gd1 O16A 2.300(9) .
Gd1 O18A 2.314(8) .
Gd1B Gd3B 3.9281(8) 2_566
Gd1B Ni3B 3.4740(16) .
Gd1B P2B 3.114(3) 2_566
Gd1B O1PB 2.345(7) .
Gd1B O4PB 2.495(8) 2_566
Gd1B O5PB 2.460(8) 2_566
Gd1B O8B 2.288(8) .
Gd1B O9PB 2.356(7) .
Gd1B O12B 2.286(8) .
Gd1B O15B 2.305(8) .
Gd2 Ni2A 3.2653(17) .
Gd2 O2PA 2.367(8) .
Gd2 O6PA 2.366(8) .
Gd2 O8PA 2.286(8) 2_477
Gd2 O9A 2.461(8) .
Gd2 O10A 2.429(10) .
Gd2 O14A 2.298(9) 2_477
Gd2 O15A 2.289(9) .
Gd2 C13A 2.782(12) .
Gd2B Ni1B 3.2610(15) 2_566
Gd2B O3PB 2.394(7) .
Gd2B O6PB 2.375(7) .
Gd2B O8PB 2.290(7) .
Gd2B O11B 2.291(9) .
Gd2B O13B 2.293(8) .
Gd2B O17B 2.439(10) .
Gd2B O18B 2.455(8) .
Gd2B C21B 2.805(14) .
Gd3A Ni3A 3.4693(16) .
Gd3A P2A 3.101(3) .
Gd3A O3PA 2.339(7) 2_477
Gd3A O4PA 2.460(8) .
Gd3A O5PA 2.501(8) .
Gd3A O9PA 2.357(8) .
Gd3A O12A 2.299(9) .
Gd3A O13A 2.296(9) .
Gd3A O17A 2.299(8) .
Gd3B Gd1B 3.9280(8) 2_566
Gd3B Ni2B 3.4719(15) .
Gd3B P1B 3.108(3) 2_566
Gd3B O1PB 2.490(8) 2_566
Gd3B O2PB 2.459(7) 2_566
Gd3B O4PB 2.346(7) .
Gd3B O7PB 2.356(7) .
Gd3B O10B 2.300(8) .
Gd3B O14B 2.302(8) .
Gd3B O16B 2.307(8) .
Ni1 Gd1 3.4805(17) 2_477
Ni1 O1A 2.139(8) .
Ni1 O1OH 2.011(8) .
Ni1 O1PA 2.075(8) .
Ni1 O3A 2.008(9) .
Ni1 O7A 2.045(9) .
Ni1 O7PA 2.168(8) .
Ni1B Gd2B 3.2611(15) 2_566
Ni1B O1 1.969(7) .
Ni1B O3PB 2.192(7) 2_566
Ni1B O4B 2.006(8) .
Ni1B O5B 2.002(8) .
Ni1B O6PB 2.180(7) 2_566
Ni1B O18B 2.096(8) 2_566
Ni2A O1OH 1.971(8) .
Ni2A O2PA 2.176(8) .
Ni2A O4A 2.022(9) .
Ni2A O5A 2.001(9) .
Ni2A O6PA 2.241(8) .
Ni2A O9A 2.103(9) .
Ni2B O1 2.008(7) .
Ni2B O1B 2.141(8) .
Ni2B O2PB 2.070(7) 2_566
Ni2B O6B 2.008(8) .
Ni2B O7PB 2.144(7) .
Ni2B O9B 2.032(8) .
Ni3A O1A 2.143(8) .
Ni3A O1OH 2.009(8) .
Ni3A O4PA 2.085(8) .
Ni3A O6A 2.009(8) .
Ni3A O9PA 2.143(8) .
Ni3A O11A 2.024(8) .
Ni3B O1 2.022(7) .
Ni3B O1B 2.156(8) .
Ni3B O3B 2.024(8) .
Ni3B O5PB 2.087(8) 2_566
Ni3B O7B 2.023(8) .
Ni3B O9PB 2.175(7) .
P1A Gd1 3.103(3) 2_477
P1A O1PA 1.536(9) .
P1A O2PA 1.533(9) .
P1A O3PA 1.541(8) .
P1A C1PA 1.79(2) .
P1B Gd3B 3.108(3) 2_566
P1B O1PB 1.533(8) .
P1B O2PB 1.534(8) .
P1B O3PB 1.531(8) .
P1B C1PB 1.81(2) .
P2A O4PA 1.532(8) .
P2A O5PA 1.541(8) .
P2A O6PA 1.531(8) .
P2A C7PA 1.80(2) .
P2B Gd1B 3.114(3) 2_566
P2B O4PB 1.537(8) .
P2B O5PB 1.538(8) .
P2B O6PB 1.519(8) .
P2B C7PB 1.80(2) .
P3A O7PA 1.544(8) .
P3A O8PA 1.515(8) .
P3A O9PA 1.536(8) .
P3A C1 1.76(2) .
P3B O7PB 1.545(8) .
P3B O8PB 1.514(8) .
P3B O9PB 1.539(8) .
P3B C13P 1.78(2) .
O1A C1A 1.275(14) .
O1B C1B 1.265(14) .
O1PA Gd1 2.459(8) 2_477
O1PB Gd3B 2.490(8) 2_566
O2A C1A 1.434(18) .
O2B C1B 1.344(17) .
O2PB Gd3B 2.459(7) 2_566
O2PB Ni2B 2.070(7) 2_566
O3A C3A 1.212(17) .
O3B C3B 1.254(14) .
O3PA Gd1 2.475(8) 2_477
O3PA Gd3A 2.339(7) 2_477
O3PB Ni1B 2.192(7) 2_566
O4A C3A 1.286(18) .
O4B C3B 1.260(14) .
O4PB Gd1B 2.495(8) 2_566
O5A C8A 1.268(15) .
O5B C8B 1.276(14) .
O5PB Gd1B 2.460(8) 2_566
O5PB Ni3B 2.087(8) 2_566
O6A C8A 1.212(15) .
O6B C8B 1.253(14) .
O6PB Ni1B 2.180(7) 2_566
O7A C38A 1.247(16) 2_477
O7B C13B 1.270(15) .
O7PA Gd1 2.355(8) 2_477
O8A C38A 1.284(16) .
O8B C13B 1.257(16) .
O8PA Gd2 2.286(8) 2_477
O9A C13A 1.235(16) .
O9B C26B 1.269(14) .
O10A C13A 1.257(16) .
O10B C26B 1.274(14) .
O11A C18A 1.254(15) .
O11B C31B 1.275(15) .
O12A C18A 1.258(15) .
O12B C31B 1.238(15) .
O13A C23A 1.252(16) .
O13B C41B 1.257(14) .
O14A Gd2 2.298(9) 2_477
O14A C23A 1.261(16) .
O14B C41B 1.252(15) .
O15A C28A 1.251(17) .
O15B C36B 1.280(14) 2_566
O16A C28A 1.260(16) .
O16B C36B 1.270(14) .
O17A C33A 1.281(16) .
O17B C21B 1.252(17) .
O18A C33A 1.252(16) .
O18B Ni1B 2.096(8) 2_566
O18B C21B 1.234(17) .
C1 C3 1.38(3) .
C1A C2A 1.378(19) .
C1B C2B 1.501(19) .
C1PA C2PA 1.53(3) .
C1PB C2PB 1.48(3) .
C2 C9PA 1.52(3) .
C2 C11P 1.54(3) .
C2PA C3PA 1.522(16) .
C2PB C3PB 1.49(3) .
C3 C15P 1.60(3) .
C3A C4A 1.574(19) .
C3B C4B 1.533(17) .
C3PA C4PA 1.494(13) .
C3PB C4PB 1.53(3) .
C4 C7 1.521(11) .
C4 C14P 1.547(13) .
C4A C5A 1.53(2) .
C4A C6A 1.50(3) .
C4A C7A 1.51(2) .
C4B C5B 1.58(2) .
C4B C6B 1.54(2) .
C4B C7B 1.48(2) .
C4PA C5PA 1.556(13) .
C4PB C5PB 1.518(17) .
C5 C6 1.543(16) .
C5 C10P 1.553(17) .
C5PA C6PA 1.556(16) .
C5PB C6PB 1.530(16) .
C7 C9 1.538(11) .
C7PA C8PA 1.52(3) .
C7PB C8PB 1.51(3) .
C8 C9 1.553(13) .
C8A C9A 1.57(2) .
C8B C9B 1.530(17) .
C8PA C9PA 1.54(3) .
C8PB C9PB 1.55(3) .
C9A C10A 1.48(3) .
C9A C11A 1.47(3) .
C9A C12A 1.42(3) .
C9B C10B 1.54(2) .
C9B C11B 1.57(2) .
C9B C12B 1.51(2) .
C9PB C10P 1.50(3) .
C11P C12P 1.50(3) .
C13A C14A 1.519(15) .
C13B C14B 1.55(2) .
C13P C14P 1.39(3) .
C14A C15A 1.508(13) .
C14A C16A 1.549(13) .
C14A C17A 1.517(16) .
C14B C15B 1.45(4) .
C14B C16B 1.44(4) .
C14B C17B 1.69(4) .
C14B C18B 1.51(3) .
C14B C19B 1.33(4) .
C14B C20B 1.64(3) .
C15P C16P 1.472(16) .
C16P C17P 1.537(13) .
C17P C18P 1.535(17) .
C18A C19A 1.53(2) .
C19A C20A 1.48(3) .
C19A C21A 1.53(3) .
C19A C22A 1.41(3) .
C21B C22B 1.64(2) .
C22B C23B 1.525(12) .
C22B C24B 1.531(12) .
C22B C25B 1.539(12) .
C23A C24A 1.518(18) .
C24A C25A 1.49(3) .
C24A C26A 1.50(3) .
C24A C27A 1.53(3) .
C26B C27B 1.524(17) .
C27B C28B 1.53(2) .
C27B C29B 1.51(2) .
C27B C30B 1.517(19) .
C28A C29A 1.49(2) .
C29A C30A 1.48(3) .
C29A C31A 1.50(4) .
C29A C32A 1.45(4) .
C31B C32B 1.520(18) .
C32B C33B 1.47(2) .
C32B C34B 1.54(2) .
C32B C35B 1.50(3) .
C33A C34A 1.534(19) .
C34A C35A 1.51(2) .
C34A C36A 1.519(19) .
C34A C37A 1.51(2) .
C36B O15B 1.280(14) 2_566
C36B C37B 1.531(17) .
C37B C38B 1.493(19) .
C37B C39B 1.51(2) .
C37B C40B 1.50(2) .
C38A O7A 1.247(16) 2_477
C38A C39A 1.543(18) .
C39A C40A 1.51(6) .
C39A C41A 1.38(4) .
C39A C42A 1.58(5) .
C39A C43A 1.57(5) .
C39A C44A 1.47(5) .
C39A C45A 1.63(4) .
C41B C42B 1.51(2) .
C42B C43B 1.48(2) .
C42B C44B 1.53(2) .
C42B C45B 1.55(2) .
